data_7106552
loop_
_publ_author_name
'Satoru Hiroto'
'Katsuya Suzuki'
'Hiroki Kamiya'
'Hiroshi Shinokubo'

_publ_section_title
;
 Synthetic protocol for diarylethenes through Suzuki-Miyaura coupling
;
_journal_name_full Chem.Commun.
_journal_page_first 7149
_journal_paper_doi 10.1039/c1cc12020d
_journal_volume 47
_journal_year 2011
_chemical_formula_sum 'C140.63 H161.97 F6 N9 Ni2 O6.09'
_chemical_formula_weight 2307.22
_chemical_name_systematic
;
?
;
_space_group_IT_number 2
_symmetry_cell_setting triclinic
_symmetry_space_group_name_Hall '-P 1'
_symmetry_space_group_name_H-M 'P -1'
_atom_sites_solution_hydrogens geom
_atom_sites_solution_primary direct
_atom_sites_solution_secondary difmap
_audit_creation_method SHELXL-97
_cell_angle_alpha 88.392(5)
_cell_angle_beta 70.931(5)
_cell_angle_gamma 68.140(5)
_cell_formula_units_Z 2
_cell_length_a 17.203(5)
_cell_length_b 17.778(5)
_cell_length_c 24.873(5)
_cell_measurement_reflns_used 6824
_cell_measurement_temperature 153(2)
_cell_measurement_theta_max 28.27
_cell_measurement_theta_min 2.48
_cell_volume 6635(3)
_computing_cell_refinement 'Bruker SMART'
_computing_data_collection 'Bruker SMART'
_computing_data_reduction 'Bruker SAINT'
_computing_molecular_graphics 'Bruker SHELXTL'
_computing_publication_material 'Bruker SHELXTL'
_computing_structure_refinement 'SHELXL-97 (Sheldrick, 1997)'
_computing_structure_solution 'SHELXS-97 (Sheldrick, 1990)'
_diffrn_ambient_temperature 153(2)
_diffrn_measured_fraction_theta_full 0.989
_diffrn_measured_fraction_theta_max 0.989
_diffrn_measurement_device_type 'CCD area detector'
_diffrn_measurement_method 'phi and omega scans'
_diffrn_radiation_monochromator graphite
_diffrn_radiation_source 'fine-focus sealed tube'
_diffrn_radiation_type MoK\a
_diffrn_radiation_wavelength 0.71069
_diffrn_reflns_av_R_equivalents 0.0496
_diffrn_reflns_av_sigmaI/netI 0.0850
_diffrn_reflns_limit_h_max 20
_diffrn_reflns_limit_h_min -17
_diffrn_reflns_limit_k_max 21
_diffrn_reflns_limit_k_min -14
_diffrn_reflns_limit_l_max 29
_diffrn_reflns_limit_l_min -29
_diffrn_reflns_number 37160
_diffrn_reflns_theta_full 25.00
_diffrn_reflns_theta_max 25.00
_diffrn_reflns_theta_min 0.87
_exptl_absorpt_coefficient_mu 0.348
_exptl_absorpt_correction_T_max 0.9337
_exptl_absorpt_correction_T_min 0.7682
_exptl_absorpt_correction_type empirical
_exptl_crystal_colour red
_exptl_crystal_density_diffrn 1.155
_exptl_crystal_density_method 'not measured'
_exptl_crystal_description prism
_exptl_crystal_F_000 2455
_exptl_crystal_size_max 0.80
_exptl_crystal_size_mid 0.80
_exptl_crystal_size_min 0.20
_refine_diff_density_max 2.362
_refine_diff_density_min -0.772
_refine_diff_density_rms 0.111
_refine_ls_extinction_method none
_refine_ls_goodness_of_fit_ref 1.061
_refine_ls_hydrogen_treatment constr
_refine_ls_matrix_type full
_refine_ls_number_parameters 1671
_refine_ls_number_reflns 23123
_refine_ls_number_restraints 2431
_refine_ls_restrained_S_all 1.043
_refine_ls_R_factor_all 0.1146
_refine_ls_R_factor_gt 0.0909
_refine_ls_shift/su_max 0.082
_refine_ls_shift/su_mean 0.001
_refine_ls_structure_factor_coef Fsqd
_refine_ls_weighting_details 'calc w=1/[\s^2^(Fo^2^)+(0.1246P)^2^+28.4948P] where P=(Fo^2^+2Fc^2^)/3'
_refine_ls_weighting_scheme calc
_refine_ls_wR_factor_gt 0.2512
_refine_ls_wR_factor_ref 0.2749
_reflns_number_gt 17491
_reflns_number_total 23123
_reflns_threshold_expression >2sigma(I)
_cod_data_source_file c1cc12020d.txt
_cod_data_source_block x21hiro
_cod_original_sg_symbol_H-M 'P-1 '
_cod_database_code 7106552

loop_
_symmetry_equiv_pos_as_xyz
'x, y, z'
'-x, -y, -z'

loop_
_atom_site_label
_atom_site_type_symbol
_atom_site_fract_x
_atom_site_fract_y
_atom_site_fract_z
_atom_site_U_iso_or_equiv
_atom_site_adp_type
_atom_site_occupancy
_atom_site_symmetry_multiplicity
_atom_site_calc_flag
_atom_site_refinement_flags
_atom_site_disorder_assembly
_atom_site_disorder_group
C1A C 0.7410(3) -0.0985(3) 0.1897(2) 0.0214(9) Uani 1 1 d U . .
C2A C 0.7339(3) -0.1639(3) 0.2228(2) 0.0215(9) Uani 1 1 d U . .
C3A C 0.6452(3) -0.1456(3) 0.2503(2) 0.0230(10) Uani 1 1 d U . .
H3A H 0.6197 -0.1767 0.2767 0.028 Uiso 1 1 calc R . .
C4A C 0.5981(3) -0.0707(3) 0.2320(2) 0.0228(10) Uani 1 1 d U . .
C5A C 0.5052(3) -0.0361(3) 0.2463(2) 0.0238(10) Uani 1 1 d U . .
C6A C 0.4666(3) 0.0236(3) 0.2163(2) 0.0261(10) Uani 1 1 d U . .
C7A C 0.3763(4) 0.0451(4) 0.2161(2) 0.0341(12) Uani 1 1 d U . .
H7A H 0.3326 0.0274 0.2407 0.041 Uiso 1 1 calc R . .
C8A C 0.3662(3) 0.0944(4) 0.1749(2) 0.0347(12) Uani 1 1 d U . .
H8A H 0.3150 0.1164 0.1637 0.042 Uiso 1 1 calc R . .
C9A C 0.4486(3) 0.1075(3) 0.1506(2) 0.0267(10) Uani 1 1 d U . .
C10A C 0.4603(3) 0.1632(3) 0.1110(2) 0.0258(10) Uani 1 1 d U . .
C11A C 0.5316(3) 0.1870(3) 0.0996(2) 0.0250(10) Uani 1 1 d U . .
C12A C 0.5366(4) 0.2577(3) 0.0716(2) 0.0336(12) Uani 1 1 d U . .
H12A H 0.4970 0.2908 0.0535 0.040 Uiso 1 1 calc R . .
C13A C 0.6076(4) 0.2680(3) 0.0759(2) 0.0339(12) Uani 1 1 d U . .
H13A H 0.6259 0.3115 0.0632 0.041 Uiso 1 1 calc R . .
C14A C 0.6509(3) 0.2012(3) 0.1033(2) 0.0244(10) Uani 1 1 d U . .
C15A C 0.7343(3) 0.1847(3) 0.1077(2) 0.0226(10) Uani 1 1 d U . .
C16A C 0.7838(3) 0.1090(3) 0.1198(2) 0.0225(10) Uani 1 1 d U . .
C17A C 0.8771(3) 0.0798(3) 0.1124(2) 0.0306(11) Uani 1 1 d U . .
H17A H 0.9139 0.1104 0.1026 0.037 Uiso 1 1 calc R . .
C18A C 0.9022(4) 0.0011(3) 0.1219(2) 0.0321(12) Uani 1 1 d U . .
H18A H 0.9608 -0.0354 0.1183 0.039 Uiso 1 1 calc R . .
C19A C 0.8239(3) -0.0176(3) 0.1385(2) 0.0254(10) Uani 1 1 d U . .
C20A C 0.8202(3) -0.0886(3) 0.1597(2) 0.0237(10) Uani 1 1 d U . .
H20A H 0.8747 -0.1339 0.1536 0.028 Uiso 1 1 calc R . .
C21A C 0.4487(3) -0.0700(3) 0.2912(2) 0.0250(10) Uani 1 1 d U . .
C22A C 0.3859(3) -0.0192(3) 0.3403(2) 0.0278(11) Uani 1 1 d U . .
H22A H 0.3783 0.0363 0.3439 0.033 Uiso 1 1 calc R . .
C23A C 0.3342(3) -0.0488(3) 0.3842(2) 0.0291(11) Uani 1 1 d U . .
C24A C 0.3490(4) -0.1310(3) 0.3779(2) 0.0305(11) Uani 1 1 d U . .
H24A H 0.3161 -0.1526 0.4082 0.037 Uiso 1 1 calc R . .
C25A C 0.4102(3) -0.1830(3) 0.3291(2) 0.0294(11) Uani 1 1 d U . .
C26A C 0.4586(3) -0.1512(3) 0.2850(2) 0.0282(11) Uani 1 1 d U . .
H26A H 0.4987 -0.1849 0.2506 0.034 Uiso 1 1 calc R . .
C27A C 0.2666(4) 0.0070(4) 0.4397(2) 0.0377(13) Uani 1 1 d U . .
C28A C 0.2313(4) 0.0959(4) 0.4291(3) 0.0457(15) Uani 1 1 d U . .
H28A H 0.1843 0.1282 0.4640 0.069 Uiso 1 1 calc R . .
H28B H 0.2070 0.1013 0.3980 0.069 Uiso 1 1 calc R . .
H28C H 0.2799 0.1157 0.4185 0.069 Uiso 1 1 calc R . .
C29A C 0.3144(6) -0.0031(5) 0.4828(3) 0.065(2) Uani 1 1 d U . .
H29A H 0.3631 0.0163 0.4683 0.097 Uiso 1 1 calc R . .
H29B H 0.3387 -0.0607 0.4887 0.097 Uiso 1 1 calc R . .
H29C H 0.2722 0.0288 0.5192 0.097 Uiso 1 1 calc R . .
C30A C 0.1855(5) -0.0176(5) 0.4639(4) 0.073(2) Uani 1 1 d U . .
H30A H 0.1413 0.0206 0.4971 0.109 Uiso 1 1 calc R . .
H30B H 0.2049 -0.0728 0.4754 0.109 Uiso 1 1 calc R . .
H30C H 0.1588 -0.0162 0.4344 0.109 Uiso 1 1 calc R . .
C31A C 0.4269(4) -0.2743(4) 0.3257(3) 0.0379(13) Uani 1 1 d U . .
C32A C 0.3374(4) -0.2842(4) 0.3415(3) 0.0508(17) Uani 1 1 d U . .
H32A H 0.3053 -0.2550 0.3164 0.076 Uiso 1 1 calc R . .
H32B H 0.3016 -0.2618 0.3814 0.076 Uiso 1 1 calc R . .
H32C H 0.3481 -0.3422 0.3370 0.076 Uiso 1 1 calc R . .
C33A C 0.4864(5) -0.3185(4) 0.2668(3) 0.064(2) Uani 1 1 d U . .
H33A H 0.4990 -0.3769 0.2676 0.096 Uiso 1 1 calc R . .
H33B H 0.5424 -0.3100 0.2557 0.096 Uiso 1 1 calc R . .
H33C H 0.4564 -0.2971 0.2391 0.096 Uiso 1 1 calc R . .
C34A C 0.4722(5) -0.3126(5) 0.3693(4) 0.064(2) Uani 1 1 d U . .
H34A H 0.4766 -0.3690 0.3716 0.096 Uiso 1 1 calc R . .
H34B H 0.4369 -0.2814 0.4070 0.096 Uiso 1 1 calc R . .
H34C H 0.5321 -0.3117 0.3571 0.096 Uiso 1 1 calc R . .
C35A C 0.3921(3) 0.2031(3) 0.0837(2) 0.0269(10) Uani 1 1 d U . .
C36A C 0.3089(4) 0.2617(3) 0.1148(2) 0.0341(12) Uani 1 1 d U . .
H36A H 0.2951 0.2760 0.1543 0.041 Uiso 1 1 calc R . .
C37A C 0.2458(4) 0.2996(4) 0.0888(3) 0.0403(13) Uani 1 1 d U A .
C38A C 0.2682(4) 0.2771(3) 0.0310(2) 0.0353(12) Uani 1 1 d U . .
H38A H 0.2257 0.3026 0.0128 0.042 Uiso 1 1 calc R . .
C39A C 0.3505(3) 0.2187(3) -0.0016(2) 0.0289(11) Uani 1 1 d U . .
C40A C 0.4117(3) 0.1825(3) 0.0256(2) 0.0258(10) Uani 1 1 d U . .
H40A H 0.4683 0.1426 0.0043 0.031 Uiso 1 1 calc R . .
C41A C 0.1553(5) 0.3645(5) 0.1235(3) 0.0650(19) Uani 1 1 d U . .
C42A C 0.1201(9) 0.3497(10) 0.1812(6) 0.093(4) Uani 0.713(11) 1 d PU A 1
H71 H 0.0626 0.3941 0.2003 0.139 Uiso 0.713(11) 1 calc PR A 1
H72 H 0.1616 0.3469 0.2011 0.139 Uiso 0.713(11) 1 calc PR A 1
H73 H 0.1119 0.2980 0.1818 0.139 Uiso 0.713(11) 1 calc PR A 1
C43A C 0.1749(9) 0.4460(9) 0.1282(7) 0.093(4) Uani 0.713(11) 1 d PU A 1
H74 H 0.1210 0.4891 0.1535 0.140 Uiso 0.713(11) 1 calc PR A 1
H75 H 0.1924 0.4641 0.0901 0.140 Uiso 0.713(11) 1 calc PR A 1
H76 H 0.2232 0.4341 0.1438 0.140 Uiso 0.713(11) 1 calc PR A 1
C44A C 0.0894(8) 0.3913(9) 0.0928(6) 0.080(4) Uani 0.713(11) 1 d PU A 1
H77 H 0.0780 0.3445 0.0828 0.120 Uiso 0.713(11) 1 calc PR A 1
H78 H 0.1134 0.4142 0.0579 0.120 Uiso 0.713(11) 1 calc PR A 1
H79 H 0.0336 0.4329 0.1177 0.120 Uiso 0.713(11) 1 calc PR A 1
C45A C 0.3711(4) 0.1969(4) -0.0651(2) 0.0371(13) Uani 1 1 d U . .
C46A C 0.2994(5) 0.1728(6) -0.0730(3) 0.064(2) Uani 1 1 d U . .
H46A H 0.2972 0.1253 -0.0525 0.096 Uiso 1 1 calc R . .
H46B H 0.3130 0.1591 -0.1139 0.096 Uiso 1 1 calc R . .
H46C H 0.2415 0.2183 -0.0579 0.096 Uiso 1 1 calc R . .
C47A C 0.3708(5) 0.2720(5) -0.0965(3) 0.0592(19) Uani 1 1 d U . .
H47A H 0.3775 0.2605 -0.1365 0.089 Uiso 1 1 calc R . .
H47B H 0.4204 0.2858 -0.0952 0.089 Uiso 1 1 calc R . .
H47C H 0.3144 0.3180 -0.0781 0.089 Uiso 1 1 calc R . .
C48A C 0.4620(5) 0.1279(5) -0.0937(3) 0.061(2) Uani 1 1 d U . .
H48A H 0.4658 0.0800 -0.0726 0.091 Uiso 1 1 calc R . .
H48B H 0.5093 0.1458 -0.0934 0.091 Uiso 1 1 calc R . .
H48C H 0.4690 0.1139 -0.1332 0.091 Uiso 1 1 calc R . .
C49A C 0.7735(3) 0.2485(3) 0.0948(2) 0.0256(10) Uani 1 1 d U . .
C50A C 0.7380(4) 0.3168(3) 0.1349(2) 0.0286(11) Uani 1 1 d U . .
H50A H 0.6896 0.3222 0.1689 0.034 Uiso 1 1 calc R . .
C51A C 0.7733(4) 0.3772(3) 0.1252(2) 0.0319(11) Uani 1 1 d U . .
C52A C 0.8442(4) 0.3666(3) 0.0745(2) 0.0315(11) Uani 1 1 d U . .
H52A H 0.8685 0.4074 0.0675 0.038 Uiso 1 1 calc R . .
C53A C 0.8807(4) 0.3007(3) 0.0342(2) 0.0315(11) Uani 1 1 d U . .
C54A C 0.8441(4) 0.2403(3) 0.0448(2) 0.0283(11) Uani 1 1 d U . .
H54A H 0.8679 0.1940 0.0177 0.034 Uiso 1 1 calc R . .
C55A C 0.7378(5) 0.4520(4) 0.1690(3) 0.0439(14) Uani 1 1 d U . .
C56A C 0.6628(5) 0.4511(4) 0.2228(3) 0.0578(19) Uani 1 1 d U . .
H56A H 0.6115 0.4540 0.2125 0.087 Uiso 1 1 calc R . .
H56B H 0.6452 0.4981 0.2502 0.087 Uiso 1 1 calc R . .
H56C H 0.6836 0.4007 0.2402 0.087 Uiso 1 1 calc R . .
C57A C 0.8144(5) 0.4540(5) 0.1879(3) 0.062(2) Uani 1 1 d U . .
H57A H 0.8404 0.4025 0.2028 0.093 Uiso 1 1 calc R . .
H57B H 0.7909 0.4993 0.2179 0.093 Uiso 1 1 calc R . .
H57C H 0.8602 0.4615 0.1550 0.093 Uiso 1 1 calc R . .
C58A C 0.7026(6) 0.5289(4) 0.1412(4) 0.071(2) Uani 1 1 d U . .
H58A H 0.7499 0.5302 0.1065 0.106 Uiso 1 1 calc R . .
H58B H 0.6832 0.5769 0.1681 0.106 Uiso 1 1 calc R . .
H58C H 0.6520 0.5291 0.1312 0.106 Uiso 1 1 calc R . .
C59A C 0.9616(4) 0.2874(4) -0.0206(3) 0.0420(14) Uani 1 1 d U . .
C60A C 1.0419(5) 0.2122(5) -0.0161(3) 0.062(2) Uani 1 1 d U . .
H60A H 1.0298 0.1628 -0.0177 0.093 Uiso 1 1 calc R . .
H60B H 1.0506 0.2192 0.0202 0.093 Uiso 1 1 calc R . .
H60C H 1.0958 0.2072 -0.0480 0.093 Uiso 1 1 calc R . .
C61A C 0.9919(6) 0.3578(5) -0.0267(4) 0.071(2) Uani 1 1 d U . .
H61A H 1.0501 0.3420 -0.0571 0.106 Uiso 1 1 calc R . .
H61B H 0.9968 0.3721 0.0095 0.106 Uiso 1 1 calc R . .
H61C H 0.9484 0.4049 -0.0365 0.106 Uiso 1 1 calc R . .
C62A C 0.9426(5) 0.2676(5) -0.0729(3) 0.0594(19) Uani 1 1 d U . .
H62A H 0.8892 0.3118 -0.0753 0.089 Uiso 1 1 calc R . .
H62B H 0.9329 0.2165 -0.0696 0.089 Uiso 1 1 calc R . .
H62C H 0.9935 0.2618 -0.1074 0.089 Uiso 1 1 calc R . .
C1B C 0.8380(3) -0.1030(3) 0.3026(2) 0.0206(9) Uani 1 1 d U . .
C2B C 0.8980(3) -0.1704(3) 0.2586(2) 0.0219(10) Uani 1 1 d U . .
C3B C 0.9724(3) -0.1546(3) 0.2339(2) 0.0231(10) Uani 1 1 d U . .
H3B H 1.0235 -0.1871 0.2030 0.028 Uiso 1 1 calc R . .
C4B C 0.9602(3) -0.0799(3) 0.2628(2) 0.0217(10) Uani 1 1 d U . .
C5B C 1.0253(3) -0.0473(3) 0.2525(2) 0.0241(10) Uani 1 1 d U . .
C6B C 1.0156(3) 0.0130(3) 0.2907(2) 0.0269(10) Uani 1 1 d U . .
C7B C 1.0894(4) 0.0324(4) 0.2923(2) 0.0363(12) Uani 1 1 d U . .
H7B H 1.1478 0.0129 0.2649 0.044 Uiso 1 1 calc R . .
C8B C 1.0596(4) 0.0831(4) 0.3402(2) 0.0332(12) Uani 1 1 d U . .
H8B H 1.0936 0.1043 0.3539 0.040 Uiso 1 1 calc R . .
C9B C 0.9652(3) 0.0993(3) 0.3672(2) 0.0271(10) Uani 1 1 d U . .
C10B C 0.9079(3) 0.1574(3) 0.4135(2) 0.0254(10) Uani 1 1 d U . .
C11B C 0.8163(3) 0.1830(3) 0.4294(2) 0.0240(10) Uani 1 1 d U . .
C12B C 0.7537(4) 0.2554(3) 0.4664(2) 0.0292(11) Uani 1 1 d U . .
H12B H 0.7670 0.2890 0.4881 0.035 Uiso 1 1 calc R . .
C13B C 0.6722(4) 0.2673(3) 0.4648(2) 0.0303(11) Uani 1 1 d U . .
H13B H 0.6181 0.3120 0.4836 0.036 Uiso 1 1 calc R . .
C14B C 0.6831(3) 0.1990(3) 0.4290(2) 0.0235(10) Uani 1 1 d U . .
C15B C 0.6120(3) 0.1844(3) 0.4236(2) 0.0243(10) Uani 1 1 d U . .
C16B C 0.6251(3) 0.1080(3) 0.4012(2) 0.0230(10) Uani 1 1 d U . .
C17B C 0.5548(3) 0.0802(3) 0.4050(2) 0.0281(11) Uani 1 1 d U . .
H17B H 0.4926 0.1121 0.4188 0.034 Uiso 1 1 calc R . .
C18B C 0.5938(3) 0.0006(3) 0.3853(2) 0.0290(11) Uani 1 1 d U . .
H18B H 0.5645 -0.0351 0.3846 0.035 Uiso 1 1 calc R . .
C19B C 0.6885(3) -0.0200(3) 0.3654(2) 0.0232(10) Uani 1 1 d U . .
C20B C 0.7507(3) -0.0922(3) 0.3340(2) 0.0219(10) Uani 1 1 d U . .
H20B H 0.7331 -0.1368 0.3337 0.026 Uiso 1 1 calc R . .
C21B C 1.1083(3) -0.0815(3) 0.2011(2) 0.0274(10) Uani 1 1 d U . .
C22B C 1.1670(3) -0.1616(3) 0.1940(2) 0.0285(11) Uani 1 1 d U . .
H22B H 1.1560 -0.1958 0.2231 0.034 Uiso 1 1 calc R . .
C23B C 1.2422(4) -0.1934(4) 0.1448(2) 0.0348(12) Uani 1 1 d U B .
C24B C 1.2575(4) -0.1414(4) 0.1034(2) 0.0346(12) Uani 1 1 d U . .
H24B H 1.3079 -0.1625 0.0695 0.042 Uiso 1 1 calc R . .
C25B C 1.2014(3) -0.0593(4) 0.1099(2) 0.0324(11) Uani 1 1 d U . .
C26B C 1.1260(3) -0.0307(3) 0.1593(2) 0.0288(11) Uani 1 1 d U . .
H26B H 1.0860 0.0246 0.1644 0.035 Uiso 1 1 calc R . .
C27B C 1.3060(4) -0.2832(4) 0.1362(3) 0.0488(15) Uani 1 1 d U . .
C28B C 1.3052(9) -0.3254(8) 0.0832(6) 0.076(3) Uani 0.723(9) 1 d PU B 1
H89 H 1.3501 -0.3812 0.0750 0.114 Uiso 0.723(9) 1 calc PR B 1
H90 H 1.3189 -0.2951 0.0503 0.114 Uiso 0.723(9) 1 calc PR B 1
H91 H 1.2462 -0.3267 0.0907 0.114 Uiso 0.723(9) 1 calc PR B 1
C29B C 1.2857(8) -0.3268(8) 0.1885(6) 0.079(3) Uani 0.723(9) 1 d PU B 1
H92 H 1.3360 -0.3787 0.1842 0.119 Uiso 0.723(9) 1 calc PR B 1
H93 H 1.2320 -0.3374 0.1930 0.119 Uiso 0.723(9) 1 calc PR B 1
H94 H 1.2758 -0.2929 0.2224 0.119 Uiso 0.723(9) 1 calc PR B 1
C30B C 1.4017(7) -0.2886(7) 0.1204(6) 0.067(3) Uani 0.723(9) 1 d PU B 1
H95 H 1.4035 -0.2476 0.1450 0.101 Uiso 0.723(9) 1 calc PR B 1
H96 H 1.4234 -0.2787 0.0803 0.101 Uiso 0.723(9) 1 calc PR B 1
H97 H 1.4398 -0.3431 0.1257 0.101 Uiso 0.723(9) 1 calc PR B 1
C28D C 1.254(2) -0.3389(18) 0.1456(14) 0.066(5) Uani 0.277(9) 1 d PU B 6
H98 H 1.2866 -0.3899 0.1585 0.099 Uiso 0.277(9) 1 calc PR B 6
H99 H 1.2469 -0.3509 0.1097 0.099 Uiso 0.277(9) 1 calc PR B 6
H100 H 1.1951 -0.3117 0.1748 0.099 Uiso 0.277(9) 1 calc PR B 6
C29D C 1.354(2) -0.294(2) 0.1799(14) 0.071(6) Uani 0.277(9) 1 d PU B 6
H101 H 1.3123 -0.2931 0.2181 0.107 Uiso 0.277(9) 1 calc PR B 6
H102 H 1.3741 -0.2493 0.1798 0.107 Uiso 0.277(9) 1 calc PR B 6
H103 H 1.4048 -0.3461 0.1698 0.107 Uiso 0.277(9) 1 calc PR B 6
C30D C 1.379(2) -0.309(2) 0.0783(14) 0.074(6) Uani 0.277(9) 1 d PU B 6
H104 H 1.4107 -0.2721 0.0712 0.110 Uiso 0.277(9) 1 calc PR B 6
H105 H 1.3530 -0.3077 0.0485 0.110 Uiso 0.277(9) 1 calc PR B 6
H106 H 1.4212 -0.3648 0.0777 0.110 Uiso 0.277(9) 1 calc PR B 6
C31B C 1.2212(4) -0.0035(4) 0.0630(3) 0.0443(14) Uani 1 1 d U . .
C32B C 1.3210(6) -0.0251(7) 0.0354(5) 0.102(3) Uani 1 1 d U . .
H32D H 1.3511 -0.0835 0.0224 0.153 Uiso 1 1 calc R . .
H32E H 1.3440 -0.0119 0.0635 0.153 Uiso 1 1 calc R . .
H32F H 1.3320 0.0062 0.0027 0.153 Uiso 1 1 calc R . .
C33B C 1.1789(6) 0.0857(5) 0.0864(4) 0.074(2) Uani 1 1 d U . .
H33D H 1.2048 0.1171 0.0583 0.111 Uiso 1 1 calc R . .
H33E H 1.1900 0.0916 0.1220 0.111 Uiso 1 1 calc R . .
H33F H 1.1145 0.1059 0.0942 0.111 Uiso 1 1 calc R . .
C34B C 1.1829(8) -0.0137(7) 0.0182(4) 0.090(3) Uani 1 1 d U . .
H34D H 1.2044 -0.0718 0.0054 0.136 Uiso 1 1 calc R . .
H34E H 1.2017 0.0153 -0.0145 0.136 Uiso 1 1 calc R . .
H34F H 1.1177 0.0086 0.0347 0.136 Uiso 1 1 calc R . .
C35B C 0.9448(3) 0.2006(3) 0.4435(2) 0.0260(10) Uani 1 1 d U . .
C36B C 0.9391(3) 0.1878(3) 0.4998(2) 0.0272(11) Uani 1 1 d U . .
H36B H 0.9148 0.1499 0.5180 0.033 Uiso 1 1 calc R . .
C37B C 0.9687(3) 0.2297(3) 0.5297(2) 0.0301(11) Uani 1 1 d U . .
C38B C 1.0045(4) 0.2844(3) 0.5011(2) 0.0338(12) Uani 1 1 d U . .
H38B H 1.0245 0.3138 0.5211 0.041 Uiso 1 1 calc R . .
C39B C 1.0123(4) 0.2978(3) 0.4446(2) 0.0341(12) Uani 1 1 d U C .
C40B C 0.9808(4) 0.2555(3) 0.4161(2) 0.0311(11) Uani 1 1 d U . .
H40B H 0.9841 0.2642 0.3777 0.037 Uiso 1 1 calc R . .
C41B C 0.9609(4) 0.2203(4) 0.5931(2) 0.0371(13) Uani 1 1 d U . .
C42B C 0.9295(5) 0.1519(5) 0.6145(3) 0.0491(16) Uani 1 1 d U . .
H42D H 0.9256 0.1470 0.6546 0.074 Uiso 1 1 calc R . .
H42E H 0.9721 0.1004 0.5913 0.074 Uiso 1 1 calc R . .
H42F H 0.8708 0.1641 0.6114 0.074 Uiso 1 1 calc R . .
C43B C 1.0523(5) 0.2008(5) 0.5999(3) 0.0547(18) Uani 1 1 d U . .
H43D H 1.0464 0.1967 0.6403 0.082 Uiso 1 1 calc R . .
H43E H 1.0734 0.2443 0.5862 0.082 Uiso 1 1 calc R . .
H43F H 1.0952 0.1489 0.5773 0.082 Uiso 1 1 calc R . .
C44B C 0.8939(5) 0.2999(5) 0.6292(3) 0.0550(18) Uani 1 1 d U . .
H44D H 0.8354 0.3115 0.6260 0.082 Uiso 1 1 calc R . .
H44E H 0.9135 0.3443 0.6155 0.082 Uiso 1 1 calc R . .
H44F H 0.8898 0.2952 0.6693 0.082 Uiso 1 1 calc R . .
C45B C 1.0524(5) 0.3585(4) 0.4139(3) 0.0493(15) Uani 1 1 d U . .
C46B C 1.1054(13) 0.3807(11) 0.4430(8) 0.067(4) Uani 0.579(17) 1 d PU C 1
H107 H 1.1526 0.3311 0.4469 0.101 Uiso 0.579(17) 1 calc PR C 1
H108 H 1.0663 0.4092 0.4810 0.101 Uiso 0.579(17) 1 calc PR C 1
H109 H 1.1321 0.4163 0.4202 0.101 Uiso 0.579(17) 1 calc PR C 1
C47B C 0.9818(12) 0.4319(11) 0.4061(9) 0.081(5) Uani 0.579(17) 1 d PU C 1
H110 H 1.0039 0.4759 0.3973 0.122 Uiso 0.579(17) 1 calc PR C 1
H111 H 0.9297 0.4491 0.4412 0.122 Uiso 0.579(17) 1 calc PR C 1
H112 H 0.9649 0.4196 0.3744 0.122 Uiso 0.579(17) 1 calc PR C 1
C48B C 1.1206(12) 0.3146(10) 0.3505(7) 0.068(4) Uani 0.579(17) 1 d PU C 1
H113 H 1.0867 0.3071 0.3275 0.102 Uiso 0.58 1 calc P C 1
H114 H 1.1633 0.2614 0.3539 0.102 Uiso 0.58 1 calc P C 1
H115 H 1.1527 0.3489 0.3318 0.102 Uiso 0.58 1 calc P C 1
C47D C 1.0665(16) 0.3554(14) 0.3495(9) 0.076(5) Uani 0.421(17) 1 d PDU C 7
H116 H 1.1127 0.3761 0.3298 0.114 Uiso 0.42 1 calc P C 7
H117 H 1.0106 0.3892 0.3438 0.114 Uiso 0.42 1 calc P C 7
H118 H 1.0851 0.2990 0.3340 0.114 Uiso 0.42 1 calc P C 7
C48D C 1.1355(15) 0.3490(15) 0.4253(10) 0.066(5) Uani 0.421(17) 1 d PDU C 7
H119 H 1.1668 0.3786 0.3988 0.099 Uiso 0.42 1 calc P C 7
H120 H 1.1742 0.2911 0.4199 0.099 Uiso 0.42 1 calc P C 7
H121 H 1.1200 0.3712 0.4647 0.099 Uiso 0.42 1 calc P C 7
C46D C 0.9782(15) 0.4476(13) 0.4418(11) 0.079(6) Uani 0.421(17) 1 d PDU C 7
H122 H 1.0006 0.4893 0.4253 0.119 Uiso 0.42 1 calc P C 7
H123 H 0.9650 0.4522 0.4832 0.119 Uiso 0.42 1 calc P C 7
H124 H 0.9237 0.4555 0.4338 0.119 Uiso 0.42 1 calc P C 7
C49B C 0.5204(3) 0.2495(3) 0.4450(2) 0.0248(10) Uani 1 1 d U . .
C50B C 0.4540(3) 0.2408(3) 0.4910(2) 0.0247(10) Uani 1 1 d U . .
H50B H 0.4671 0.1931 0.5102 0.030 Uiso 1 1 calc R . .
C51B C 0.3676(3) 0.3010(3) 0.5100(2) 0.0258(10) Uani 1 1 d U . .
C52B C 0.3512(4) 0.3704(3) 0.4821(2) 0.0295(11) Uani 1 1 d U . .
H52B H 0.2930 0.4119 0.4947 0.035 Uiso 1 1 calc R . .
C53B C 0.4171(4) 0.3816(3) 0.4358(2) 0.0336(12) Uani 1 1 d U . .
C54B C 0.5020(3) 0.3208(3) 0.4179(2) 0.0292(11) Uani 1 1 d U . .
H54B H 0.5480 0.3277 0.3870 0.035 Uiso 1 1 calc R . .
C55B C 0.2948(3) 0.2860(3) 0.5596(2) 0.0301(11) Uani 1 1 d U . .
C56B C 0.3217(4) 0.2731(4) 0.6132(2) 0.0383(13) Uani 1 1 d U . .
H56D H 0.3309 0.3210 0.6238 0.057 Uiso 1 1 calc R . .
H56E H 0.3769 0.2248 0.6054 0.057 Uiso 1 1 calc R . .
H56F H 0.2742 0.2653 0.6448 0.057 Uiso 1 1 calc R . .
C57B C 0.2850(4) 0.2085(4) 0.5413(3) 0.0400(14) Uani 1 1 d U . .
H57D H 0.2381 0.1986 0.5721 0.060 Uiso 1 1 calc R . .
H57E H 0.3415 0.1617 0.5337 0.060 Uiso 1 1 calc R . .
H57F H 0.2691 0.2160 0.5066 0.060 Uiso 1 1 calc R . .
C58B C 0.2039(4) 0.3572(4) 0.5744(3) 0.0399(14) Uani 1 1 d U . .
H58D H 0.2080 0.4064 0.5880 0.060 Uiso 1 1 calc R . .
H58E H 0.1592 0.3437 0.6045 0.060 Uiso 1 1 calc R . .
H58F H 0.1865 0.3671 0.5403 0.060 Uiso 1 1 calc R . .
C59B C 0.3941(4) 0.4611(4) 0.4072(3) 0.0485(16) Uani 1 1 d U . .
C60B C 0.3137(6) 0.4735(6) 0.3872(4) 0.078(3) Uani 1 1 d U . .
H60D H 0.3033 0.5210 0.3656 0.117 Uiso 1 1 calc R . .
H60E H 0.2604 0.4824 0.4207 0.117 Uiso 1 1 calc R . .
H60F H 0.3268 0.4249 0.3628 0.117 Uiso 1 1 calc R . .
C61B C 0.3676(7) 0.5322(5) 0.4494(4) 0.078(3) Uani 1 1 d U . .
H61D H 0.4163 0.5248 0.4639 0.117 Uiso 1 1 calc R . .
H61E H 0.3142 0.5360 0.4813 0.117 Uiso 1 1 calc R . .
H61F H 0.3551 0.5824 0.4306 0.117 Uiso 1 1 calc R . .
C62B C 0.4691(5) 0.4596(4) 0.3542(3) 0.0539(18) Uani 1 1 d U . .
H62D H 0.4490 0.5088 0.3354 0.081 Uiso 1 1 calc R . .
H62E H 0.4872 0.4113 0.3280 0.081 Uiso 1 1 calc R . .
H62F H 0.5198 0.4579 0.3648 0.081 Uiso 1 1 calc R . .
C1C C 0.8082(3) -0.2349(3) 0.2280(2) 0.0222(10) Uani 1 1 d U . .
C2C C 0.8781(3) -0.2372(3) 0.2427(2) 0.0213(10) Uani 1 1 d U . .
C3C C 0.9408(3) -0.3242(3) 0.2412(2) 0.0272(11) Uani 1 1 d U D .
C4C C 0.8947(4) -0.3779(3) 0.2282(3) 0.0395(13) Uani 1 1 d U . .
C5C C 0.8134(3) -0.3198(3) 0.2154(2) 0.0268(10) Uani 1 1 d U D .
C1S C 0.6017(7) 0.2194(6) 0.2642(3) 0.068(2) Uani 1 1 d U . .
C2S C 0.6875(6) 0.1668(6) 0.2658(3) 0.078(2) Uani 1 1 d U . .
H2S1 H 0.7339 0.1675 0.2304 0.117 Uiso 1 1 calc R . .
H2S2 H 0.6897 0.1111 0.2696 0.117 Uiso 1 1 calc R . .
H2S3 H 0.6974 0.1860 0.2986 0.117 Uiso 1 1 calc R . .
C3S C 0.4505(7) 0.2384(7) 0.2849(5) 0.095(3) Uani 1 1 d U . .
H3S1 H 0.4463 0.2289 0.2471 0.114 Uiso 1 1 calc R . .
H3S2 H 0.4380 0.2969 0.2923 0.114 Uiso 1 1 calc R . .
C4S C 0.3868(8) 0.2144(8) 0.3300(6) 0.122(4) Uani 1 1 d U . .
H4S1 H 0.4141 0.1562 0.3336 0.183 Uiso 1 1 calc R . .
H4S2 H 0.3333 0.2251 0.3201 0.183 Uiso 1 1 calc R . .
H4S3 H 0.3704 0.2460 0.3665 0.183 Uiso 1 1 calc R . .
C1T C 0.7778(10) 0.3553(9) 0.3334(6) 0.111(3) Uani 1 1 d U . .
C2T C 0.7625(11) 0.4314(10) 0.3651(7) 0.144(5) Uani 1 1 d U . .
H2T1 H 0.6987 0.4654 0.3790 0.216 Uiso 1 1 calc R . .
H2T2 H 0.7951 0.4610 0.3396 0.216 Uiso 1 1 calc R . .
H2T3 H 0.7837 0.4183 0.3976 0.216 Uiso 1 1 calc R . .
C3T C 0.8620(11) 0.2415(9) 0.2697(7) 0.132(4) Uani 1 1 d U . .
H3T1 H 0.8597 0.1976 0.2948 0.159 Uiso 1 1 calc R . .
H3T2 H 0.8116 0.2559 0.2552 0.159 Uiso 1 1 calc R . .
F1 F 1.0213(2) -0.3415(2) 0.20069(17) 0.0533(10) Uani 1 1 d U . .
F2 F 0.9552(3) -0.3395(2) 0.29105(15) 0.0455(9) Uani 1 1 d U . .
F3 F 0.9449(4) -0.4396(4) 0.1902(3) 0.0542(18) Uani 0.742(12) 1 d PU D 1
F4 F 0.8608(4) -0.4100(4) 0.2795(3) 0.0483(17) Uani 0.742(12) 1 d PU D 1
F5 F 0.7384(2) -0.3309(2) 0.24643(16) 0.0487(9) Uani 1 1 d U . .
F6 F 0.8220(3) -0.3335(2) 0.16000(14) 0.0454(9) Uani 1 1 d U . .
N1A N 0.6572(3) -0.0420(2) 0.19494(17) 0.0208(8) Uani 1 1 d U . .
N2A N 0.5091(3) 0.0627(3) 0.17568(17) 0.0228(8) Uani 1 1 d U . .
N3A N 0.6031(3) 0.1523(2) 0.11865(17) 0.0229(8) Uani 1 1 d U . .
N4A N 0.7514(3) 0.0491(2) 0.13683(17) 0.0206(8) Uani 1 1 d U . .
N1B N 0.8763(3) -0.0496(2) 0.30493(17) 0.0215(8) Uani 1 1 d U . .
N2B N 0.9401(3) 0.0548(2) 0.33655(17) 0.0221(8) Uani 1 1 d U . .
N3B N 0.7723(3) 0.1485(2) 0.40693(16) 0.0222(8) Uani 1 1 d U . .
N4B N 0.7072(3) 0.0459(2) 0.37595(17) 0.0198(8) Uani 1 1 d U . .
Ni1A Ni 0.63020(4) 0.05567(4) 0.15672(2) 0.01880(16) Uani 1 1 d U . .
Ni1B Ni 0.82407(4) 0.04981(4) 0.35625(2) 0.01913(17) Uani 1 1 d U . .
O1S O 0.5803(5) 0.2842(5) 0.2452(3) 0.103(2) Uani 1 1 d U . .
O2S O 0.5386(5) 0.1886(4) 0.2860(3) 0.0862(17) Uani 1 1 d U . .
O1T O 0.7074(8) 0.3407(7) 0.3393(5) 0.154(4) Uani 1 1 d U . .
O2T O 0.8533(7) 0.3121(6) 0.3022(4) 0.115(2) Uani 1 1 d U . .
C3U C 0.4096(15) 0.4101(15) 0.1871(14) 0.129(5) Uani 0.496(10) 1 d PDU E 1
H63 H 0.4025 0.3868 0.1541 0.155 Uiso 0.496(10) 1 calc PR E 1
H64 H 0.4320 0.3656 0.2097 0.155 Uiso 0.496(10) 1 calc PR E 1
O2U O 0.3283(13) 0.4710(12) 0.2212(8) 0.128(4) Uani 0.496(10) 1 d PDU E 1
O1U O 0.2879(12) 0.3772(12) 0.2519(8) 0.120(6) Uani 0.496(10) 1 d PDU E 1
C1U C 0.2676(18) 0.4485(13) 0.2500(8) 0.116(5) Uani 0.496(10) 1 d PDU E 1
C4T C 0.9365(13) 0.2154(12) 0.2270(8) 0.174(6) Uani 1 1 d U . .
H4T1 H 0.9278 0.2433 0.1936 0.261 Uiso 1 1 calc R . .
H4T2 H 0.9561 0.1565 0.2178 0.261 Uiso 1 1 calc R . .
H4T3 H 0.9818 0.2266 0.2372 0.261 Uiso 1 1 calc R . .
C2U C 0.1769(18) 0.5154(17) 0.2783(12) 0.122(7) Uani 0.496(10) 1 d PDU E 1
H65 H 0.1307 0.4930 0.2852 0.182 Uiso 0.496(10) 1 calc PR E 1
H66 H 0.1669 0.5588 0.2532 0.182 Uiso 0.496(10) 1 calc PR E 1
H67 H 0.1742 0.5376 0.3148 0.182 Uiso 0.496(10) 1 calc PR E 1
C4U C 0.4712(19) 0.4548(18) 0.1675(14) 0.128(7) Uani 0.496(10) 1 d PDU E 1
H68 H 0.4426 0.5042 0.1514 0.192 Uiso 0.50 1 calc P E 1
H69 H 0.5267 0.4196 0.1383 0.192 Uiso 0.50 1 calc P E 1
H70 H 0.4844 0.4699 0.2002 0.192 Uiso 0.50 1 calc P E 1
F7 F 0.9642(11) -0.4103(10) 0.1631(8) 0.049(4) Uani 0.258(12) 1 d PU D 2
F8 F 0.9027(13) -0.4389(10) 0.2485(9) 0.052(4) Uani 0.258(12) 1 d PU D 2
O4 O 0.4762 0.0520 0.0007 0.046 Uani 0.26 1 d PU . .
O5 O 0.4337(14) 0.4277(13) 0.2015(9) 0.131(5) Uani 0.504(10) 1 d PU E 3
C63 C 0.4067(19) 0.4969(16) 0.9749(12) 0.139(6) Uani 0.643(13) 1 d PU F 1
N5 N 0.3718(16) 0.4580(15) 1.0106(10) 0.160(7) Uani 0.643(13) 1 d PU F 1
C64 C 0.4677(18) 0.5213(16) 0.9361(12) 0.144(7) Uani 0.643(13) 1 d PU F 1
C67 C 0.481(4) 0.503(4) 0.993(3) 0.135(7) Uani 0.357(13) 1 d PU . 4
O6 O 0.0221 0.9474 0.4973 0.074 Uani 0.34 1 d PU . .
C44C C 0.080(2) 0.327(2) 0.1207(15) 0.083(7) Uani 0.287(11) 1 d PU A 2
H80 H 0.0906 0.2751 0.1377 0.124 Uiso 0.287(11) 1 calc PR A 2
H81 H 0.0852 0.3176 0.0808 0.124 Uiso 0.287(11) 1 calc PR A 2
H82 H 0.0197 0.3658 0.1420 0.124 Uiso 0.287(11) 1 calc PR A 2
C42C C 0.152(2) 0.408(2) 0.1720(15) 0.078(6) Uani 0.287(11) 1 d PU A 2
H83 H 0.0907 0.4475 0.1910 0.117 Uiso 0.29 1 calc P A 2
H84 H 0.1919 0.4374 0.1596 0.117 Uiso 0.29 1 calc P A 2
H85 H 0.1701 0.3699 0.1988 0.117 Uiso 0.29 1 calc P A 2
C43C C 0.126(2) 0.433(2) 0.0874(17) 0.088(6) Uani 0.287(11) 1 d PU A 2
H86 H 0.1005 0.4857 0.1106 0.131 Uiso 0.29 1 calc P A 2
H87 H 0.0809 0.4266 0.0740 0.131 Uiso 0.29 1 calc P A 2
H88 H 0.1774 0.4308 0.0544 0.131 Uiso 0.29 1 calc P A 2
N6 N 0.547(3) 0.535(2) 0.9743(17) 0.141(8) Uani 0.357(13) 1 d PU . 4

loop_
_atom_site_aniso_label
_atom_site_aniso_U_11
_atom_site_aniso_U_22
_atom_site_aniso_U_33
_atom_site_aniso_U_23
_atom_site_aniso_U_13
_atom_site_aniso_U_12
C1A 0.023(2) 0.021(2) 0.021(2) 0.0016(17) -0.0091(18) -0.0084(18)
C2A 0.025(2) 0.018(2) 0.025(2) 0.0017(17) -0.0141(18) -0.0076(18)
C3A 0.027(2) 0.024(2) 0.024(2) 0.0049(18) -0.0118(19) -0.0132(19)
C4A 0.023(2) 0.025(2) 0.023(2) 0.0049(18) -0.0106(18) -0.0096(18)
C5A 0.025(2) 0.026(2) 0.022(2) 0.0002(18) -0.0085(18) -0.0107(19)
C6A 0.022(2) 0.029(2) 0.025(2) 0.0002(19) -0.0078(18) -0.0078(19)
C7A 0.023(2) 0.043(3) 0.036(3) 0.011(2) -0.009(2) -0.013(2)
C8A 0.021(2) 0.045(3) 0.038(3) 0.014(2) -0.014(2) -0.010(2)
C9A 0.022(2) 0.031(2) 0.026(2) 0.0049(19) -0.0102(19) -0.0080(19)
C10A 0.024(2) 0.025(2) 0.024(2) -0.0014(18) -0.0075(19) -0.0041(19)
C11A 0.026(2) 0.022(2) 0.021(2) -0.0010(18) -0.0072(18) -0.0044(18)
C12A 0.033(3) 0.029(3) 0.037(3) 0.012(2) -0.015(2) -0.007(2)
C13A 0.034(3) 0.027(3) 0.038(3) 0.010(2) -0.011(2) -0.010(2)
C14A 0.027(2) 0.019(2) 0.022(2) 0.0000(18) -0.0033(18) -0.0072(18)
C15A 0.027(2) 0.021(2) 0.019(2) 0.0017(17) -0.0073(18) -0.0099(18)
C16A 0.027(2) 0.022(2) 0.022(2) 0.0029(18) -0.0079(18) -0.0127(18)
C17A 0.025(2) 0.031(3) 0.039(3) 0.009(2) -0.010(2) -0.015(2)
C18A 0.024(2) 0.035(3) 0.040(3) 0.010(2) -0.012(2) -0.014(2)
C19A 0.023(2) 0.026(2) 0.027(2) 0.0022(19) -0.0095(19) -0.0087(19)
C20A 0.022(2) 0.022(2) 0.024(2) -0.0022(18) -0.0071(18) -0.0045(18)
C21A 0.022(2) 0.030(2) 0.025(2) 0.0062(19) -0.0091(18) -0.0112(19)
C22A 0.028(2) 0.028(2) 0.027(2) 0.004(2) -0.009(2) -0.011(2)
C23A 0.028(2) 0.033(2) 0.025(2) 0.005(2) -0.0083(19) -0.012(2)
C24A 0.030(2) 0.032(3) 0.029(2) 0.007(2) -0.006(2) -0.015(2)
C25A 0.028(2) 0.029(2) 0.033(2) 0.004(2) -0.009(2) -0.014(2)
C26A 0.025(2) 0.034(3) 0.027(2) 0.002(2) -0.008(2) -0.013(2)
C27A 0.041(3) 0.039(3) 0.030(3) 0.002(2) -0.003(2) -0.020(2)
C28A 0.046(3) 0.041(3) 0.037(3) -0.004(3) -0.004(3) -0.011(3)
C29A 0.085(5) 0.057(4) 0.038(3) -0.003(3) -0.026(3) -0.007(4)
C30A 0.063(4) 0.062(4) 0.066(4) -0.012(4) 0.025(4) -0.034(4)
C31A 0.033(3) 0.032(3) 0.047(3) 0.002(2) -0.006(2) -0.016(2)
C32A 0.040(3) 0.034(3) 0.075(4) 0.002(3) -0.011(3) -0.019(3)
C33A 0.065(4) 0.039(3) 0.070(4) -0.007(3) 0.007(4) -0.025(3)
C34A 0.062(4) 0.044(4) 0.089(5) 0.019(4) -0.031(4) -0.020(3)
C35A 0.026(2) 0.023(2) 0.028(2) 0.0049(19) -0.0111(19) -0.0045(19)
C36A 0.028(2) 0.033(3) 0.030(3) -0.005(2) -0.010(2) 0.000(2)
C37A 0.032(3) 0.040(3) 0.042(3) -0.006(2) -0.017(2) -0.002(2)
C38A 0.032(3) 0.035(3) 0.038(3) 0.003(2) -0.021(2) -0.003(2)
C39A 0.030(2) 0.029(2) 0.029(2) 0.005(2) -0.014(2) -0.010(2)
C40A 0.026(2) 0.018(2) 0.029(2) 0.0008(19) -0.010(2) -0.0038(19)
C41A 0.043(3) 0.070(4) 0.059(4) -0.014(3) -0.024(3) 0.010(3)
C42A 0.054(6) 0.104(7) 0.075(6) 0.003(6) -0.004(5) 0.003(5)
C43A 0.075(6) 0.078(6) 0.107(7) -0.018(6) -0.026(5) -0.011(5)
C44A 0.052(5) 0.083(6) 0.085(6) -0.022(5) -0.034(5) 0.006(5)
C45A 0.040(3) 0.047(3) 0.027(3) -0.001(2) -0.014(2) -0.017(2)
C46A 0.071(4) 0.086(5) 0.052(4) -0.007(4) -0.029(3) -0.040(4)
C47A 0.066(4) 0.065(4) 0.043(4) 0.014(3) -0.018(3) -0.022(3)
C48A 0.064(4) 0.072(4) 0.035(3) -0.009(3) -0.021(3) -0.009(4)
C49A 0.028(2) 0.020(2) 0.027(2) 0.0026(18) -0.0071(19) -0.0101(19)
C50A 0.031(2) 0.023(2) 0.026(2) 0.0013(19) -0.004(2) -0.010(2)
C51A 0.039(3) 0.023(2) 0.033(3) 0.005(2) -0.011(2) -0.013(2)
C52A 0.037(3) 0.026(2) 0.033(3) 0.009(2) -0.008(2) -0.017(2)
C53A 0.034(2) 0.034(3) 0.029(2) 0.007(2) -0.009(2) -0.017(2)
C54A 0.035(3) 0.022(2) 0.027(2) -0.0002(19) -0.007(2) -0.013(2)
C55A 0.056(3) 0.026(3) 0.039(3) 0.000(2) -0.002(3) -0.016(2)
C56A 0.068(4) 0.044(4) 0.047(4) -0.011(3) 0.003(3) -0.025(3)
C57A 0.074(4) 0.057(4) 0.057(4) -0.017(3) -0.014(3) -0.032(4)
C58A 0.087(5) 0.034(3) 0.064(4) 0.005(3) -0.009(4) -0.008(3)
C59A 0.041(3) 0.050(3) 0.035(3) 0.002(2) -0.002(2) -0.027(3)
C60A 0.041(3) 0.076(5) 0.055(4) 0.001(4) -0.007(3) -0.015(3)
C61A 0.071(5) 0.076(5) 0.063(4) 0.006(4) 0.004(4) -0.050(4)
C62A 0.051(4) 0.085(5) 0.036(3) 0.006(3) -0.008(3) -0.025(4)
C1B 0.021(2) 0.020(2) 0.020(2) -0.0026(17) -0.0083(17) -0.0061(17)
C2B 0.021(2) 0.022(2) 0.020(2) -0.0042(18) -0.0094(18) -0.0038(18)
C3B 0.021(2) 0.024(2) 0.019(2) -0.0053(18) -0.0068(18) -0.0032(18)
C4B 0.019(2) 0.025(2) 0.020(2) -0.0025(18) -0.0061(17) -0.0067(18)
C5B 0.021(2) 0.027(2) 0.023(2) -0.0006(18) -0.0076(18) -0.0075(18)
C6B 0.022(2) 0.032(2) 0.024(2) -0.0047(19) -0.0039(18) -0.0109(19)
C7B 0.027(2) 0.048(3) 0.035(3) -0.009(2) -0.004(2) -0.020(2)
C8B 0.029(2) 0.040(3) 0.035(3) -0.006(2) -0.012(2) -0.017(2)
C9B 0.027(2) 0.031(2) 0.025(2) -0.0028(19) -0.0087(19) -0.014(2)
C10B 0.032(2) 0.025(2) 0.025(2) -0.0014(18) -0.0111(19) -0.0161(19)
C11B 0.029(2) 0.025(2) 0.023(2) 0.0020(18) -0.0092(19) -0.0156(19)
C12B 0.033(3) 0.027(2) 0.027(2) -0.004(2) -0.005(2) -0.015(2)
C13B 0.030(2) 0.025(2) 0.027(2) -0.004(2) -0.004(2) -0.006(2)
C14B 0.024(2) 0.022(2) 0.020(2) -0.0006(18) -0.0047(18) -0.0064(18)
C15B 0.022(2) 0.026(2) 0.019(2) 0.0009(18) -0.0024(18) -0.0066(19)
C16B 0.019(2) 0.025(2) 0.023(2) -0.0023(18) -0.0045(18) -0.0079(18)
C17B 0.022(2) 0.027(2) 0.032(3) -0.005(2) -0.004(2) -0.0085(19)
C18B 0.026(2) 0.027(2) 0.035(3) -0.003(2) -0.009(2) -0.012(2)
C19B 0.024(2) 0.023(2) 0.025(2) 0.0003(18) -0.0074(18) -0.0117(18)
C20B 0.027(2) 0.019(2) 0.022(2) -0.0005(18) -0.0067(18) -0.0128(18)
C21B 0.021(2) 0.035(2) 0.026(2) -0.005(2) -0.0073(19) -0.0094(19)
C22B 0.023(2) 0.032(3) 0.028(2) -0.001(2) -0.008(2) -0.009(2)
C23B 0.027(2) 0.036(3) 0.037(3) -0.001(2) -0.010(2) -0.006(2)
C24B 0.024(2) 0.044(3) 0.025(2) -0.005(2) -0.002(2) -0.006(2)
C25B 0.025(2) 0.040(3) 0.026(2) -0.001(2) -0.005(2) -0.008(2)
C26B 0.022(2) 0.032(3) 0.029(2) -0.004(2) -0.007(2) -0.006(2)
C27B 0.039(3) 0.044(3) 0.052(3) 0.002(3) -0.011(3) -0.006(2)
C28B 0.078(6) 0.060(5) 0.083(6) -0.009(5) -0.031(5) -0.013(5)
C29B 0.068(6) 0.060(5) 0.078(6) 0.018(5) -0.006(5) -0.007(4)
C30B 0.045(5) 0.057(5) 0.089(6) 0.011(5) -0.021(4) -0.008(4)
C28D 0.063(8) 0.052(8) 0.074(8) 0.002(7) -0.020(6) -0.016(6)
C29D 0.063(8) 0.067(8) 0.077(8) 0.005(7) -0.031(6) -0.011(6)
C30D 0.068(8) 0.060(8) 0.072(8) 0.011(7) -0.014(7) -0.011(6)
C31B 0.041(3) 0.047(3) 0.033(3) 0.006(2) -0.007(2) -0.009(3)
C32B 0.059(5) 0.092(6) 0.111(6) 0.051(5) 0.008(4) -0.017(4)
C33B 0.095(5) 0.057(4) 0.054(4) 0.012(3) -0.006(4) -0.029(4)
C34B 0.125(6) 0.092(6) 0.059(5) 0.024(4) -0.040(5) -0.042(5)
C35B 0.028(2) 0.026(2) 0.029(2) -0.0037(19) -0.0132(19) -0.0110(19)
C36B 0.024(2) 0.028(2) 0.027(2) -0.0023(19) -0.0078(19) -0.008(2)
C37B 0.023(2) 0.036(3) 0.030(2) -0.005(2) -0.0100(19) -0.008(2)
C38B 0.035(3) 0.034(3) 0.038(3) -0.007(2) -0.018(2) -0.013(2)
C39B 0.039(3) 0.032(3) 0.039(3) 0.000(2) -0.017(2) -0.018(2)
C40B 0.036(3) 0.035(3) 0.030(2) 0.000(2) -0.016(2) -0.017(2)
C41B 0.029(3) 0.053(3) 0.030(3) 0.001(2) -0.014(2) -0.014(2)
C42B 0.048(3) 0.064(4) 0.033(3) 0.007(3) -0.017(3) -0.017(3)
C43B 0.047(4) 0.080(5) 0.044(3) 0.013(3) -0.027(3) -0.022(3)
C44B 0.051(4) 0.066(4) 0.042(3) -0.014(3) -0.009(3) -0.021(3)
C45B 0.058(3) 0.045(3) 0.060(3) 0.015(3) -0.027(3) -0.031(3)
C46B 0.075(7) 0.062(7) 0.082(7) 0.010(6) -0.026(6) -0.046(6)
C47B 0.082(7) 0.070(7) 0.091(8) 0.027(6) -0.026(6) -0.032(6)
C48B 0.068(7) 0.069(7) 0.071(7) 0.019(5) -0.008(5) -0.045(6)
C47D 0.084(8) 0.071(8) 0.075(8) 0.019(6) -0.014(6) -0.044(7)
C48D 0.059(8) 0.066(8) 0.075(8) 0.021(7) -0.015(6) -0.035(6)
C46D 0.088(8) 0.061(7) 0.085(9) 0.018(7) -0.018(7) -0.034(6)
C49B 0.024(2) 0.021(2) 0.025(2) -0.0025(18) -0.0043(18) -0.0066(18)
C50B 0.027(2) 0.021(2) 0.021(2) -0.0009(18) -0.0052(19) -0.0063(19)
C51B 0.024(2) 0.026(2) 0.023(2) -0.0008(18) -0.0043(19) -0.0084(19)
C52B 0.028(2) 0.022(2) 0.030(2) -0.001(2) -0.004(2) -0.005(2)
C53B 0.033(2) 0.024(2) 0.032(3) 0.001(2) -0.002(2) -0.006(2)
C54B 0.029(2) 0.022(2) 0.027(2) 0.0010(19) -0.002(2) -0.007(2)
C55B 0.024(2) 0.032(3) 0.028(2) -0.001(2) -0.002(2) -0.010(2)
C56B 0.036(3) 0.045(3) 0.031(3) 0.002(2) -0.005(2) -0.017(3)
C57B 0.039(3) 0.044(3) 0.040(3) 0.003(3) -0.005(2) -0.025(3)
C58B 0.028(3) 0.041(3) 0.038(3) 0.005(2) -0.001(2) -0.008(2)
C59B 0.047(3) 0.029(3) 0.045(3) 0.010(2) 0.000(3) -0.003(2)
C60B 0.071(5) 0.070(5) 0.084(5) 0.035(4) -0.030(4) -0.016(4)
C61B 0.109(6) 0.036(4) 0.060(4) 0.008(3) 0.000(4) -0.023(4)
C62B 0.068(4) 0.033(3) 0.043(3) 0.010(3) -0.006(3) -0.012(3)
C1C 0.026(2) 0.019(2) 0.020(2) 0.0007(17) -0.0068(18) -0.0087(18)
C2C 0.022(2) 0.018(2) 0.019(2) -0.0011(17) -0.0065(17) -0.0034(18)
C3C 0.027(2) 0.021(2) 0.028(2) 0.0006(19) -0.011(2) -0.0018(19)
C4C 0.045(3) 0.019(2) 0.050(3) -0.001(2) -0.019(2) -0.005(2)
C5C 0.034(2) 0.024(2) 0.024(2) 0.0001(19) -0.008(2) -0.013(2)
C1S 0.092(5) 0.068(4) 0.045(4) 0.010(3) -0.015(3) -0.039(4)
C2S 0.093(5) 0.094(6) 0.042(4) 0.011(4) -0.015(4) -0.037(5)
C3S 0.088(5) 0.089(5) 0.096(5) 0.009(4) -0.026(4) -0.025(4)
C4S 0.095(6) 0.116(7) 0.144(8) 0.016(6) -0.020(6) -0.048(6)
C1T 0.116(5) 0.122(5) 0.106(5) 0.032(4) -0.050(4) -0.049(4)
C2T 0.155(7) 0.150(7) 0.134(7) 0.008(6) -0.053(5) -0.063(6)
C3T 0.149(6) 0.115(6) 0.125(6) 0.028(5) -0.037(5) -0.051(5)
F1 0.0323(18) 0.0346(19) 0.059(2) 0.0038(16) 0.0093(16) 0.0021(15)
F2 0.064(2) 0.0311(17) 0.0418(19) 0.0099(15) -0.0297(17) -0.0093(16)
F3 0.042(3) 0.030(3) 0.072(4) -0.026(3) -0.011(3) 0.001(2)
F4 0.050(3) 0.044(3) 0.057(4) 0.028(3) -0.020(3) -0.024(3)
F5 0.048(2) 0.0288(17) 0.060(2) 0.0004(16) 0.0007(17) -0.0209(16)
F6 0.072(2) 0.0320(17) 0.0356(18) -0.0054(14) -0.0224(17) -0.0199(17)
N1A 0.0179(18) 0.024(2) 0.0217(19) -0.0002(16) -0.0075(15) -0.0091(16)
N2A 0.0190(19) 0.029(2) 0.024(2) 0.0054(16) -0.0087(16) -0.0111(16)
N3A 0.0210(19) 0.0211(19) 0.0226(19) 0.0010(16) -0.0057(16) -0.0052(16)
N4A 0.0227(19) 0.0206(19) 0.0229(19) 0.0030(15) -0.0105(16) -0.0108(16)
N1B 0.0203(19) 0.024(2) 0.0201(19) -0.0034(15) -0.0068(15) -0.0074(16)
N2B 0.0203(19) 0.025(2) 0.0223(19) -0.0043(16) -0.0063(16) -0.0103(16)
N3B 0.0233(19) 0.025(2) 0.0185(19) -0.0025(16) -0.0063(16) -0.0103(16)
N4B 0.0190(18) 0.0191(19) 0.0233(19) -0.0034(15) -0.0066(15) -0.0095(15)
Ni1A 0.0172(3) 0.0191(3) 0.0195(3) 0.0032(2) -0.0066(2) -0.0061(2)
Ni1B 0.0172(3) 0.0204(3) 0.0187(3) -0.0039(2) -0.0043(2) -0.0073(2)
O1S 0.128(5) 0.089(4) 0.075(4) 0.018(3) -0.014(4) -0.042(4)
O2S 0.088(4) 0.083(4) 0.087(4) 0.014(3) -0.023(3) -0.038(3)
O1T 0.149(6) 0.175(6) 0.146(6) 0.041(5) -0.055(5) -0.069(5)
O2T 0.136(4) 0.111(4) 0.101(4) 0.026(3) -0.044(4) -0.048(4)
C3U 0.129(7) 0.126(6) 0.131(7) 0.009(5) -0.042(5) -0.048(5)
O2U 0.126(6) 0.126(6) 0.127(6) 0.014(5) -0.032(4) -0.051(4)
O1U 0.118(7) 0.116(8) 0.125(8) 0.013(6) -0.050(6) -0.039(6)
C1U 0.117(7) 0.115(7) 0.118(7) 0.018(5) -0.037(5) -0.051(5)
C4T 0.174(8) 0.156(8) 0.176(8) 0.025(6) -0.040(6) -0.064(6)
C2U 0.120(9) 0.117(9) 0.120(9) 0.013(6) -0.032(6) -0.045(6)
C4U 0.123(8) 0.126(9) 0.133(9) 0.011(6) -0.044(6) -0.046(6)
F7 0.055(7) 0.033(6) 0.049(7) -0.014(5) -0.014(5) -0.010(5)
F8 0.060(7) 0.031(6) 0.060(7) 0.014(5) -0.023(5) -0.011(5)
O4 0.052 0.034 0.061 0.010 -0.025 -0.021
O5 0.134(6) 0.126(6) 0.125(7) 0.010(5) -0.040(5) -0.045(5)
C63 0.149(8) 0.123(8) 0.135(8) 0.000(6) -0.037(6) -0.050(6)
N5 0.166(10) 0.149(10) 0.155(10) 0.007(8) -0.041(8) -0.060(8)
C64 0.146(9) 0.123(9) 0.140(9) 0.015(7) -0.045(7) -0.032(7)
C67 0.140(8) 0.124(8) 0.131(8) 0.002(6) -0.038(6) -0.047(6)
O6 0.077 0.073 0.080 -0.003 -0.027 -0.037
C44C 0.067(9) 0.087(9) 0.082(9) -0.005(8) -0.022(7) -0.018(7)
C42C 0.064(8) 0.081(8) 0.075(8) -0.011(7) -0.030(7) -0.006(7)
C43C 0.074(8) 0.077(8) 0.088(8) 0.002(7) -0.019(7) -0.010(7)
N6 0.144(10) 0.125(10) 0.140(10) 0.001(7) -0.038(7) -0.046(7)

loop_
_atom_type_symbol
_atom_type_description
_atom_type_scat_dispersion_real
_atom_type_scat_dispersion_imag
_atom_type_scat_source
C C 0.0033 0.0016 'International Tables Vol C Tables 4.2.6.8 and 6.1.1.4'
H H 0.0000 0.0000 'International Tables Vol C Tables 4.2.6.8 and 6.1.1.4'
N N 0.0061 0.0033 'International Tables Vol C Tables 4.2.6.8 and 6.1.1.4'
F F 0.0171 0.0103 'International Tables Vol C Tables 4.2.6.8 and 6.1.1.4'
Ni Ni 0.3393 1.1124 'International Tables Vol C Tables 4.2.6.8 and 6.1.1.4'
O O 0.0106 0.0060 'International Tables Vol C Tables 4.2.6.8 and 6.1.1.4'

loop_
_geom_angle_atom_site_label_1
_geom_angle_atom_site_label_2
_geom_angle_atom_site_label_3
_geom_angle
_geom_angle_site_symmetry_1
_geom_angle_site_symmetry_3
_geom_angle_publ_flag
N1A C1A C20A 124.1(4) . . ?
N1A C1A C2A 110.2(4) . . ?
C20A C1A C2A 125.6(4) . . ?
C3A C2A C1A 106.9(4) . . ?
C3A C2A C1C 127.0(4) . . ?
C1A C2A C1C 126.1(4) . . ?
C2A C3A C4A 107.1(4) . . ?
C2A C3A H3A 126.5 . . ?
C4A C3A H3A 126.5 . . ?
N1A C4A C5A 125.5(4) . . ?
N1A C4A C3A 110.1(4) . . ?
C5A C4A C3A 124.2(4) . . ?
C6A C5A C4A 120.5(5) . . ?
C6A C5A C21A 119.8(4) . . ?
C4A C5A C21A 119.4(4) . . ?
C5A C6A N2A 126.3(4) . . ?
C5A C6A C7A 123.5(5) . . ?
N2A C6A C7A 109.4(4) . . ?
C8A C7A C6A 107.4(5) . . ?
C8A C7A H7A 126.3 . . ?
C6A C7A H7A 126.3 . . ?
C7A C8A C9A 106.8(5) . . ?
C7A C8A H8A 126.6 . . ?
C9A C8A H8A 126.6 . . ?
N2A C9A C10A 125.9(5) . . ?
N2A C9A C8A 110.0(4) . . ?
C10A C9A C8A 123.9(5) . . ?
C11A C10A C9A 120.9(5) . . ?
C11A C10A C35A 118.6(5) . . ?
C9A C10A C35A 120.3(5) . . ?
N3A C11A C10A 125.5(5) . . ?
N3A C11A C12A 110.1(4) . . ?
C10A C11A C12A 124.1(5) . . ?
C13A C12A C11A 107.0(5) . . ?
C13A C12A H12A 126.5 . . ?
C11A C12A H12A 126.5 . . ?
C12A C13A C14A 107.5(5) . . ?
C12A C13A H13A 126.3 . . ?
C14A C13A H13A 126.3 . . ?
N3A C14A C15A 125.6(4) . . ?
N3A C14A C13A 110.2(5) . . ?
C15A C14A C13A 123.9(5) . . ?
C16A C15A C14A 121.3(4) . . ?
C16A C15A C49A 119.6(4) . . ?
C14A C15A C49A 118.9(4) . . ?
N4A C16A C15A 124.0(4) . . ?
N4A C16A C17A 110.6(4) . . ?
C15A C16A C17A 125.2(4) . . ?
C18A C17A C16A 106.7(5) . . ?
C18A C17A H17A 126.6 . . ?
C16A C17A H17A 126.6 . . ?
C17A C18A C19A 107.1(5) . . ?
C17A C18A H18A 126.4 . . ?
C19A C18A H18A 126.4 . . ?
C20A C19A N4A 124.8(5) . . ?
C20A C19A C18A 124.2(5) . . ?
N4A C19A C18A 110.6(4) . . ?
C19A C20A C1A 123.9(5) . . ?
C19A C20A H20A 118.0 . . ?
C1A C20A H20A 118.0 . . ?
C26A C21A C22A 119.8(5) . . ?
C26A C21A C5A 121.3(5) . . ?
C22A C21A C5A 119.0(5) . . ?
C23A C22A C21A 121.0(5) . . ?
C23A C22A H22A 119.5 . . ?
C21A C22A H22A 119.5 . . ?
C24A C23A C22A 117.6(5) . . ?
C24A C23A C27A 121.3(5) . . ?
C22A C23A C27A 121.0(5) . . ?
C23A C24A C25A 122.8(5) . . ?
C23A C24A H24A 118.6 . . ?
C25A C24A H24A 118.6 . . ?
C26A C25A C24A 118.4(5) . . ?
C26A C25A C31A 121.2(5) . . ?
C24A C25A C31A 120.4(5) . . ?
C25A C26A C21A 120.3(5) . . ?
C25A C26A H26A 119.8 . . ?
C21A C26A H26A 119.8 . . ?
C28A C27A C29A 109.6(6) . . ?
C28A C27A C30A 107.2(6) . . ?
C29A C27A C30A 110.2(6) . . ?
C28A C27A C23A 111.9(5) . . ?
C29A C27A C23A 107.7(5) . . ?
C30A C27A C23A 110.3(5) . . ?
C27A C28A H28A 109.5 . . ?
C27A C28A H28B 109.5 . . ?
H28A C28A H28B 109.5 . . ?
C27A C28A H28C 109.5 . . ?
H28A C28A H28C 109.5 . . ?
H28B C28A H28C 109.5 . . ?
C27A C29A H29A 109.5 . . ?
C27A C29A H29B 109.5 . . ?
H29A C29A H29B 109.5 . . ?
C27A C29A H29C 109.5 . . ?
H29A C29A H29C 109.5 . . ?
H29B C29A H29C 109.5 . . ?
C27A C30A H30A 109.5 . . ?
C27A C30A H30B 109.5 . . ?
H30A C30A H30B 109.5 . . ?
C27A C30A H30C 109.5 . . ?
H30A C30A H30C 109.5 . . ?
H30B C30A H30C 109.5 . . ?
C33A C31A C32A 109.2(6) . . ?
C33A C31A C34A 108.7(6) . . ?
C32A C31A C34A 109.1(6) . . ?
C33A C31A C25A 112.5(5) . . ?
C32A C31A C25A 109.4(5) . . ?
C34A C31A C25A 107.8(5) . . ?
C31A C32A H32A 109.5 . . ?
C31A C32A H32B 109.5 . . ?
H32A C32A H32B 109.5 . . ?
C31A C32A H32C 109.5 . . ?
H32A C32A H32C 109.5 . . ?
H32B C32A H32C 109.5 . . ?
C31A C33A H33A 109.5 . . ?
C31A C33A H33B 109.5 . . ?
H33A C33A H33B 109.5 . . ?
C31A C33A H33C 109.5 . . ?
H33A C33A H33C 109.5 . . ?
H33B C33A H33C 109.5 . . ?
C31A C34A H34A 109.5 . . ?
C31A C34A H34B 109.5 . . ?
H34A C34A H34B 109.5 . . ?
C31A C34A H34C 109.5 . . ?
H34A C34A H34C 109.5 . . ?
H34B C34A H34C 109.5 . . ?
C36A C35A C40A 119.1(5) . . ?
C36A C35A C10A 121.2(5) . . ?
C40A C35A C10A 119.7(4) . . ?
C37A C36A C35A 120.9(5) . . ?
C37A C36A H36A 119.5 . . ?
C35A C36A H36A 119.5 . . ?
C38A C37A C36A 118.0(5) . . ?
C38A C37A C41A 121.9(5) . . ?
C36A C37A C41A 120.1(5) . . ?
C37A C38A C39A 122.8(5) . . ?
C37A C38A H38A 118.6 . . ?
C39A C38A H38A 118.6 . . ?
C40A C39A C38A 117.7(5) . . ?
C40A C39A C45A 122.2(5) . . ?
C38A C39A C45A 120.1(5) . . ?
C39A C40A C35A 121.6(5) . . ?
C39A C40A H40A 119.2 . . ?
C35A C40A H40A 119.2 . . ?
C42C C41A C42A 55.4(17) . . ?
C42C C41A C44A 125.9(15) . . ?
C42A C41A C44A 114.6(10) . . ?
C42C C41A C43C 102(2) . . ?
C42A C41A C43C 134.9(15) . . ?
C44A C41A C43C 43.4(16) . . ?
C42C C41A C37A 116.9(14) . . ?
C42A C41A C37A 114.7(8) . . ?
C44A C41A C37A 114.5(7) . . ?
C43C C41A C37A 110.3(14) . . ?
C42C C41A C43A 49.7(17) . . ?
C42A C41A C43A 104.7(11) . . ?
C44A C41A C43A 101.7(10) . . ?
C43C C41A C43A 60.5(18) . . ?
C37A C41A C43A 104.6(8) . . ?
C42C C41A C44C 126(2) . . ?
C42A C41A C44C 77.5(15) . . ?
C44A C41A C44C 50.1(14) . . ?
C43C C41A C44C 93(2) . . ?
C37A C41A C44C 105.0(13) . . ?
C43A C41A C44C 145.9(14) . . ?
C41A C42A H71 109.5 . . ?
C41A C42A H72 109.5 . . ?
C41A C42A H73 109.4 . . ?
C41A C43A H74 109.5 . . ?
C41A C43A H75 109.5 . . ?
C41A C43A H76 109.4 . . ?
C41A C44A H77 109.5 . . ?
C41A C44A H78 109.4 . . ?
C41A C44A H79 109.5 . . ?
C46A C45A C47A 107.8(6) . . ?
C46A C45A C39A 110.1(5) . . ?
C47A C45A C39A 108.9(5) . . ?
C46A C45A C48A 108.8(6) . . ?
C47A C45A C48A 107.6(6) . . ?
C39A C45A C48A 113.5(5) . . ?
C45A C46A H46A 109.5 . . ?
C45A C46A H46B 109.5 . . ?
H46A C46A H46B 109.5 . . ?
C45A C46A H46C 109.5 . . ?
H46A C46A H46C 109.5 . . ?
H46B C46A H46C 109.5 . . ?
C45A C47A H47A 109.5 . . ?
C45A C47A H47B 109.5 . . ?
H47A C47A H47B 109.5 . . ?
C45A C47A H47C 109.5 . . ?
H47A C47A H47C 109.5 . . ?
H47B C47A H47C 109.5 . . ?
C45A C48A H48A 109.5 . . ?
C45A C48A H48B 109.5 . . ?
H48A C48A H48B 109.5 . . ?
C45A C48A H48C 109.5 . . ?
H48A C48A H48C 109.5 . . ?
H48B C48A H48C 109.5 . . ?
C54A C49A C50A 120.2(5) . . ?
C54A C49A C15A 121.4(4) . . ?
C50A C49A C15A 118.3(4) . . ?
C51A C50A C49A 120.3(5) . . ?
C51A C50A H50A 119.8 . . ?
C49A C50A H50A 119.8 . . ?
C52A C51A C50A 117.7(5) . . ?
C52A C51A C55A 120.4(5) . . ?
C50A C51A C55A 121.9(5) . . ?
C53A C52A C51A 123.7(5) . . ?
C53A C52A H52A 118.2 . . ?
C51A C52A H52A 118.2 . . ?
C52A C53A C54A 117.8(5) . . ?
C52A C53A C59A 123.6(5) . . ?
C54A C53A C59A 118.6(5) . . ?
C49A C54A C53A 120.3(5) . . ?
C49A C54A H54A 119.9 . . ?
C53A C54A H54A 119.9 . . ?
C58A C55A C56A 108.5(6) . . ?
C58A C55A C51A 108.9(5) . . ?
C56A C55A C51A 112.8(5) . . ?
C58A C55A C57A 109.4(6) . . ?
C56A C55A C57A 107.6(6) . . ?
C51A C55A C57A 109.5(5) . . ?
C55A C56A H56A 109.5 . . ?
C55A C56A H56B 109.5 . . ?
H56A C56A H56B 109.5 . . ?
C55A C56A H56C 109.5 . . ?
H56A C56A H56C 109.5 . . ?
H56B C56A H56C 109.5 . . ?
C55A C57A H57A 109.5 . . ?
C55A C57A H57B 109.5 . . ?
H57A C57A H57B 109.5 . . ?
C55A C57A H57C 109.5 . . ?
H57A C57A H57C 109.5 . . ?
H57B C57A H57C 109.5 . . ?
C55A C58A H58A 109.5 . . ?
C55A C58A H58B 109.5 . . ?
H58A C58A H58B 109.5 . . ?
C55A C58A H58C 109.5 . . ?
H58A C58A H58C 109.5 . . ?
H58B C58A H58C 109.5 . . ?
C61A C59A C62A 112.6(6) . . ?
C61A C59A C53A 112.5(5) . . ?
C62A C59A C53A 110.5(5) . . ?
C61A C59A C60A 105.5(6) . . ?
C62A C59A C60A 107.1(6) . . ?
C53A C59A C60A 108.4(5) . . ?
C59A C60A H60A 109.5 . . ?
C59A C60A H60B 109.5 . . ?
H60A C60A H60B 109.5 . . ?
C59A C60A H60C 109.5 . . ?
H60A C60A H60C 109.5 . . ?
H60B C60A H60C 109.5 . . ?
C59A C61A H61A 109.5 . . ?
C59A C61A H61B 109.5 . . ?
H61A C61A H61B 109.5 . . ?
C59A C61A H61C 109.5 . . ?
H61A C61A H61C 109.5 . . ?
H61B C61A H61C 109.5 . . ?
C59A C62A H62A 109.5 . . ?
C59A C62A H62B 109.5 . . ?
H62A C62A H62B 109.5 . . ?
C59A C62A H62C 109.5 . . ?
H62A C62A H62C 109.5 . . ?
H62B C62A H62C 109.5 . . ?
N1B C1B C20B 125.2(4) . . ?
N1B C1B C2B 110.7(4) . . ?
C20B C1B C2B 123.9(4) . . ?
C3B C2B C2C 128.0(4) . . ?
C3B C2B C1B 106.0(4) . . ?
C2C C2B C1B 125.9(4) . . ?
C2B C3B C4B 107.9(4) . . ?
C2B C3B H3B 126.0 . . ?
C4B C3B H3B 126.0 . . ?
N1B C4B C5B 126.1(4) . . ?
N1B C4B C3B 109.1(4) . . ?
C5B C4B C3B 124.7(4) . . ?
C6B C5B C4B 120.4(4) . . ?
C6B C5B C21B 120.2(4) . . ?
C4B C5B C21B 119.4(4) . . ?
N2B C6B C5B 126.1(5) . . ?
N2B C6B C7B 110.4(4) . . ?
C5B C6B C7B 122.9(5) . . ?
C8B C7B C6B 106.9(5) . . ?
C8B C7B H7B 126.5 . . ?
C6B C7B H7B 126.5 . . ?
C7B C8B C9B 107.0(5) . . ?
C7B C8B H8B 126.5 . . ?
C9B C8B H8B 126.5 . . ?
N2B C9B C10B 125.5(5) . . ?
N2B C9B C8B 109.9(4) . . ?
C10B C9B C8B 124.3(5) . . ?
C11B C10B C9B 121.7(5) . . ?
C11B C10B C35B 118.2(4) . . ?
C9B C10B C35B 119.7(4) . . ?
N3B C11B C10B 125.2(4) . . ?
N3B C11B C12B 109.9(4) . . ?
C10B C11B C12B 124.5(5) . . ?
C13B C12B C11B 107.6(5) . . ?
C13B C12B H12B 126.2 . . ?
C11B C12B H12B 126.2 . . ?
C12B C13B C14B 106.8(5) . . ?
C12B C13B H13B 126.6 . . ?
C14B C13B H13B 126.6 . . ?
N3B C14B C15B 126.6(4) . . ?
N3B C14B C13B 109.8(4) . . ?
C15B C14B C13B 123.3(5) . . ?
C14B C15B C16B 120.2(4) . . ?
C14B C15B C49B 119.7(4) . . ?
C16B C15B C49B 120.1(4) . . ?
N4B C16B C15B 124.9(4) . . ?
N4B C16B C17B 110.1(4) . . ?
C15B C16B C17B 124.8(4) . . ?
C18B C17B C16B 107.2(4) . . ?
C18B C17B H17B 126.4 . . ?
C16B C17B H17B 126.4 . . ?
C17B C18B C19B 106.8(5) . . ?
C17B C18B H18B 126.6 . . ?
C19B C18B H18B 126.6 . . ?
C20B C19B N4B 124.7(4) . . ?
C20B C19B C18B 124.2(4) . . ?
N4B C19B C18B 110.7(4) . . ?
C19B C20B C1B 123.3(4) . . ?
C19B C20B H20B 118.4 . . ?
C1B C20B H20B 118.4 . . ?
C22B C21B C26B 119.2(5) . . ?
C22B C21B C5B 122.1(5) . . ?
C26B C21B C5B 118.7(5) . . ?
C21B C22B C23B 121.4(5) . . ?
C21B C22B H22B 119.3 . . ?
C23B C22B H22B 119.3 . . ?
C24B C23B C22B 117.9(5) . . ?
C24B C23B C27B 120.8(5) . . ?
C22B C23B C27B 121.2(5) . . ?
C23B C24B C25B 122.4(5) . . ?
C23B C24B H24B 118.8 . . ?
C25B C24B H24B 118.8 . . ?
C24B C25B C26B 117.5(5) . . ?
C24B C25B C31B 120.7(5) . . ?
C26B C25B C31B 121.8(5) . . ?
C21B C26B C25B 121.5(5) . . ?
C21B C26B H26B 119.3 . . ?
C25B C26B H26B 119.3 . . ?
C29B C27B C30D 132.6(13) . . ?
C29B C27B C30B 108.4(8) . . ?
C30D C27B C30B 51.9(15) . . ?
C29B C27B C29D 57.0(14) . . ?
C30D C27B C29D 105.6(19) . . ?
C30B C27B C29D 57.1(14) . . ?
C29B C27B C28D 54.9(13) . . ?
C30D C27B C28D 109.1(19) . . ?
C30B C27B C28D 140.0(13) . . ?
C29D C27B C28D 110.3(19) . . ?
C29B C27B C23B 113.1(7) . . ?
C30D C27B C23B 114.2(13) . . ?
C30B C27B C23B 109.7(7) . . ?
C29D C27B C23B 107.2(13) . . ?
C28D C27B C23B 110.4(12) . . ?
C29B C27B C28B 112.2(9) . . ?
C30D C27B C28B 53.4(15) . . ?
C30B C27B C28B 104.4(8) . . ?
C29D C27B C28B 143.7(14) . . ?
C28D C27B C28B 61.7(13) . . ?
C23B C27B C28B 108.6(7) . . ?
C27B C28B H89 109.5 . . ?
C27B C28B H90 109.5 . . ?
C27B C28B H91 109.5 . . ?
C27B C29B H92 109.5 . . ?
C27B C29B H93 109.5 . . ?
C27B C29B H94 109.5 . . ?
C27B C30B H95 109.5 . . ?
C27B C30B H96 109.5 . . ?
C27B C30B H97 109.5 . . ?
C27B C28D H98 109.5 . . ?
C27B C28D H99 109.5 . . ?
C27B C28D H100 109.5 . . ?
C27B C29D H101 109.5 . . ?
C27B C29D H102 109.5 . . ?
C27B C29D H103 109.5 . . ?
C27B C30D H104 109.5 . . ?
C27B C30D H105 109.5 . . ?
C27B C30D H106 109.5 . . ?
C34B C31B C33B 108.1(7) . . ?
C34B C31B C32B 109.9(8) . . ?
C33B C31B C32B 107.3(7) . . ?
C34B C31B C25B 108.3(6) . . ?
C33B C31B C25B 112.1(5) . . ?
C32B C31B C25B 111.2(6) . . ?
C31B C32B H32D 109.5 . . ?
C31B C32B H32E 109.5 . . ?
H32D C32B H32E 109.5 . . ?
C31B C32B H32F 109.5 . . ?
H32D C32B H32F 109.5 . . ?
H32E C32B H32F 109.5 . . ?
C31B C33B H33D 109.5 . . ?
C31B C33B H33E 109.5 . . ?
H33D C33B H33E 109.5 . . ?
C31B C33B H33F 109.5 . . ?
H33D C33B H33F 109.5 . . ?
H33E C33B H33F 109.5 . . ?
C31B C34B H34D 109.5 . . ?
C31B C34B H34E 109.5 . . ?
H34D C34B H34E 109.5 . . ?
C31B C34B H34F 109.5 . . ?
H34D C34B H34F 109.5 . . ?
H34E C34B H34F 109.5 . . ?
C36B C35B C40B 120.4(5) . . ?
C36B C35B C10B 119.2(5) . . ?
C40B C35B C10B 120.3(5) . . ?
C37B C36B C35B 120.7(5) . . ?
C37B C36B H36B 119.6 . . ?
C35B C36B H36B 119.6 . . ?
C36B C37B C38B 117.6(5) . . ?
C36B C37B C41B 122.9(5) . . ?
C38B C37B C41B 119.5(5) . . ?
C39B C38B C37B 123.2(5) . . ?
C39B C38B H38B 118.4 . . ?
C37B C38B H38B 118.4 . . ?
C38B C39B C40B 117.7(5) . . ?
C38B C39B C45B 122.0(5) . . ?
C40B C39B C45B 120.3(5) . . ?
C35B C40B C39B 120.4(5) . . ?
C35B C40B H40B 119.8 . . ?
C39B C40B H40B 119.8 . . ?
C42B C41B C44B 109.0(5) . . ?
C42B C41B C43B 108.6(5) . . ?
C44B C41B C43B 109.3(5) . . ?
C42B C41B C37B 111.2(5) . . ?
C44B C41B C37B 108.7(5) . . ?
C43B C41B C37B 109.9(5) . . ?
C41B C42B H42D 109.5 . . ?
C41B C42B H42E 109.5 . . ?
H42D C42B H42E 109.5 . . ?
C41B C42B H42F 109.5 . . ?
H42D C42B H42F 109.5 . . ?
H42E C42B H42F 109.5 . . ?
C41B C43B H43D 109.5 . . ?
C41B C43B H43E 109.5 . . ?
H43D C43B H43E 109.5 . . ?
C41B C43B H43F 109.5 . . ?
H43D C43B H43F 109.5 . . ?
H43E C43B H43F 109.5 . . ?
C41B C44B H44D 109.5 . . ?
C41B C44B H44E 109.5 . . ?
H44D C44B H44E 109.5 . . ?
C41B C44B H44F 109.5 . . ?
H44D C44B H44F 109.5 . . ?
H44E C44B H44F 109.5 . . ?
C47B C45B C46B 111.1(11) . . ?
C47B C45B C48D 130.5(12) . . ?
C46B C45B C48D 25.3(9) . . ?
C47B C45B C47D 73.3(11) . . ?
C46B C45B C47D 127.0(11) . . ?
C48D C45B C47D 112.0(11) . . ?
C47B C45B C39B 110.3(8) . . ?
C46B C45B C39B 113.6(8) . . ?
C48D C45B C39B 111.3(10) . . ?
C47D C45B C39B 113.3(9) . . ?
C47B C45B C46D 34.1(9) . . ?
C46B C45B C46D 83.9(11) . . ?
C48D C45B C46D 108.4(11) . . ?
C47D C45B C46D 106.1(10) . . ?
C39B C45B C46D 105.2(9) . . ?
C47B C45B C48B 107.3(10) . . ?
C46B C45B C48B 106.7(10) . . ?
C48D C45B C48B 84.2(11) . . ?
C47D C45B C48B 34.8(9) . . ?
C39B C45B C48B 107.6(7) . . ?
C46D C45B C48B 137.2(10) . . ?
C45B C46B H107 109.5 . . ?
C45B C46B H108 109.5 . . ?
C45B C46B H109 109.5 . . ?
C45B C47B H110 109.5 . . ?
C45B C47B H111 109.5 . . ?
C45B C47B H112 109.5 . . ?
C45B C48B H113 109.5 . . ?
C45B C48B H114 109.5 . . ?
H113 C48B H114 109.5 . . ?
C45B C48B H115 109.5 . . ?
H113 C48B H115 109.5 . . ?
H114 C48B H115 109.5 . . ?
C45B C47D H116 109.5 . . ?
C45B C47D H117 109.5 . . ?
H116 C47D H117 109.5 . . ?
C45B C47D H118 109.5 . . ?
H116 C47D H118 109.5 . . ?
H117 C47D H118 109.5 . . ?
C45B C48D H119 109.5 . . ?
C45B C48D H120 109.5 . . ?
H119 C48D H120 109.5 . . ?
C45B C48D H121 109.5 . . ?
H119 C48D H121 109.5 . . ?
H120 C48D H121 109.5 . . ?
C45B C46D H122 109.5 . . ?
C45B C46D H123 109.5 . . ?
H122 C46D H123 109.5 . . ?
C45B C46D H124 109.5 . . ?
H122 C46D H124 109.5 . . ?
H123 C46D H124 109.5 . . ?
C50B C49B C54B 119.5(5) . . ?
C50B C49B C15B 121.4(4) . . ?
C54B C49B C15B 119.1(4) . . ?
C49B C50B C51B 121.3(5) . . ?
C49B C50B H50B 119.4 . . ?
C51B C50B H50B 119.4 . . ?
C52B C51B C50B 118.0(5) . . ?
C52B C51B C55B 123.0(5) . . ?
C50B C51B C55B 119.0(4) . . ?
C51B C52B C53B 122.3(5) . . ?
C51B C52B H52B 118.9 . . ?
C53B C52B H52B 118.9 . . ?
C54B C53B C52B 118.4(5) . . ?
C54B C53B C59B 122.2(5) . . ?
C52B C53B C59B 119.4(5) . . ?
C53B C54B C49B 120.6(5) . . ?
C53B C54B H54B 119.7 . . ?
C49B C54B H54B 119.7 . . ?
C56B C55B C58B 108.5(5) . . ?
C56B C55B C51B 110.1(4) . . ?
C58B C55B C51B 112.4(4) . . ?
C56B C55B C57B 109.2(5) . . ?
C58B C55B C57B 108.2(5) . . ?
C51B C55B C57B 108.4(4) . . ?
C55B C56B H56D 109.5 . . ?
C55B C56B H56E 109.5 . . ?
H56D C56B H56E 109.5 . . ?
C55B C56B H56F 109.5 . . ?
H56D C56B H56F 109.5 . . ?
H56E C56B H56F 109.5 . . ?
C55B C57B H57D 109.5 . . ?
C55B C57B H57E 109.5 . . ?
H57D C57B H57E 109.5 . . ?
C55B C57B H57F 109.5 . . ?
H57D C57B H57F 109.5 . . ?
H57E C57B H57F 109.5 . . ?
C55B C58B H58D 109.5 . . ?
C55B C58B H58E 109.5 . . ?
H58D C58B H58E 109.5 . . ?
C55B C58B H58F 109.5 . . ?
H58D C58B H58F 109.5 . . ?
H58E C58B H58F 109.5 . . ?
C61B C59B C62B 110.9(6) . . ?
C61B C59B C53B 109.8(6) . . ?
C62B C59B C53B 112.6(5) . . ?
C61B C59B C60B 107.8(7) . . ?
C62B C59B C60B 105.8(6) . . ?
C53B C59B C60B 109.8(6) . . ?
C59B C60B H60D 109.5 . . ?
C59B C60B H60E 109.5 . . ?
H60D C60B H60E 109.5 . . ?
C59B C60B H60F 109.5 . . ?
H60D C60B H60F 109.5 . . ?
H60E C60B H60F 109.5 . . ?
C59B C61B H61D 109.5 . . ?
C59B C61B H61E 109.5 . . ?
H61D C61B H61E 109.5 . . ?
C59B C61B H61F 109.5 . . ?
H61D C61B H61F 109.5 . . ?
H61E C61B H61F 109.5 . . ?
C59B C62B H62D 109.5 . . ?
C59B C62B H62E 109.5 . . ?
H62D C62B H62E 109.5 . . ?
C59B C62B H62F 109.5 . . ?
H62D C62B H62F 109.5 . . ?
H62E C62B H62F 109.5 . . ?
C2C C1C C2A 128.8(4) . . ?
C2C C1C C5C 111.4(4) . . ?
C2A C1C C5C 119.8(4) . . ?
C1C C2C C2B 129.3(4) . . ?
C1C C2C C3C 111.1(4) . . ?
C2B C2C C3C 119.6(4) . . ?
F2 C3C F1 106.6(4) . . ?
F2 C3C C2C 112.3(4) . . ?
F1 C3C C2C 111.8(4) . . ?
F2 C3C C4C 110.3(4) . . ?
F1 C3C C4C 110.7(4) . . ?
C2C C3C C4C 105.2(4) . . ?
F8 C4C F3 68.9(11) . . ?
F8 C4C F4 37.9(10) . . ?
F3 C4C F4 106.3(6) . . ?
F8 C4C C5C 127.4(11) . . ?
F3 C4C C5C 114.4(6) . . ?
F4 C4C C5C 105.8(5) . . ?
F8 C4C C3C 119.5(10) . . ?
F3 C4C C3C 116.0(6) . . ?
F4 C4C C3C 107.9(5) . . ?
C5C C4C C3C 105.9(4) . . ?
F8 C4C F7 101.4(12) . . ?
F3 C4C F7 33.1(6) . . ?
F4 C4C F7 139.2(8) . . ?
C5C C4C F7 99.7(7) . . ?
C3C C4C F7 94.8(8) . . ?
F5 C5C F6 105.1(4) . . ?
F5 C5C C1C 112.5(4) . . ?
F6 C5C C1C 110.8(4) . . ?
F5 C5C C4C 111.8(4) . . ?
F6 C5C C4C 111.0(4) . . ?
C1C C5C C4C 105.8(4) . . ?
O1S C1S O2S 117.6(9) . . ?
O1S C1S C2S 129.3(9) . . ?
O2S C1S C2S 113.1(8) . . ?
C1S C2S H2S1 109.5 . . ?
C1S C2S H2S2 109.5 . . ?
H2S1 C2S H2S2 109.5 . . ?
C1S C2S H2S3 109.5 . . ?
H2S1 C2S H2S3 109.5 . . ?
H2S2 C2S H2S3 109.5 . . ?
O2S C3S C4S 106.8(10) . . ?
O2S C3S H3S1 110.4 . . ?
C4S C3S H3S1 110.4 . . ?
O2S C3S H3S2 110.4 . . ?
C4S C3S H3S2 110.4 . . ?
H3S1 C3S H3S2 108.6 . . ?
C3S C4S H4S1 109.5 . . ?
C3S C4S H4S2 109.5 . . ?
H4S1 C4S H4S2 109.5 . . ?
C3S C4S H4S3 109.5 . . ?
H4S1 C4S H4S3 109.5 . . ?
H4S2 C4S H4S3 109.5 . . ?
O2T C1T O1T 124.1(15) . . ?
O2T C1T C2T 120.1(14) . . ?
O1T C1T C2T 115.7(15) . . ?
C1T C2T H2T1 109.5 . . ?
C1T C2T H2T2 109.5 . . ?
H2T1 C2T H2T2 109.5 . . ?
C1T C2T H2T3 109.5 . . ?
H2T1 C2T H2T3 109.5 . . ?
H2T2 C2T H2T3 109.5 . . ?
C4T C3T O2T 110.8(16) . . ?
C4T C3T H3T1 109.5 . . ?
O2T C3T H3T1 109.5 . . ?
C4T C3T H3T2 109.5 . . ?
O2T C3T H3T2 109.5 . . ?
H3T1 C3T H3T2 108.1 . . ?
C4A N1A C1A 105.7(4) . . ?
C4A N1A Ni1A 127.7(3) . . ?
C1A N1A Ni1A 126.6(3) . . ?
C9A N2A C6A 106.3(4) . . ?
C9A N2A Ni1A 126.4(3) . . ?
C6A N2A Ni1A 127.3(3) . . ?
C14A N3A C11A 105.1(4) . . ?
C14A N3A Ni1A 127.7(3) . . ?
C11A N3A Ni1A 127.1(3) . . ?
C16A N4A C19A 104.9(4) . . ?
C16A N4A Ni1A 128.6(3) . . ?
C19A N4A Ni1A 126.5(3) . . ?
C1B N1B C4B 106.3(4) . . ?
C1B N1B Ni1B 126.8(3) . . ?
C4B N1B Ni1B 126.9(3) . . ?
C9B N2B C6B 105.6(4) . . ?
C9B N2B Ni1B 126.5(3) . . ?
C6B N2B Ni1B 127.9(3) . . ?
C11B N3B C14B 105.8(4) . . ?
C11B N3B Ni1B 127.0(3) . . ?
C14B N3B Ni1B 127.2(3) . . ?
C19B N4B C16B 105.1(4) . . ?
C19B N4B Ni1B 126.6(3) . . ?
C16B N4B Ni1B 128.3(3) . . ?
N3A Ni1A N1A 179.72(18) . . ?
N3A Ni1A N2A 90.39(17) . . ?
N1A Ni1A N2A 89.42(17) . . ?
N3A Ni1A N4A 89.08(17) . . ?
N1A Ni1A N4A 91.11(16) . . ?
N2A Ni1A N4A 179.30(17) . . ?
N3B Ni1B N2B 90.34(17) . . ?
N3B Ni1B N4B 89.25(16) . . ?
N2B Ni1B N4B 179.45(18) . . ?
N3B Ni1B N1B 179.9(2) . . ?
N2B Ni1B N1B 89.65(17) . . ?
N4B Ni1B N1B 90.76(16) . . ?
C1S O2S C3S 115.8(8) . . ?
C1T O2T C3T 116.8(13) . . ?
O2U C3U C4U 104(2) . . ?
O2U C3U H63 111.0 . . ?
C4U C3U H63 111.0 . . ?
O2U C3U H64 111.0 . . ?
C4U C3U H64 111.0 . . ?
H63 C3U H64 109.0 . . ?
C1U O2U C3U 117(2) . . ?
O1U C1U O2U 116(3) . . ?
O1U C1U C2U 128(3) . . ?
O2U C1U C2U 116(2) . . ?
C3T C4T H4T1 109.5 . . ?
C3T C4T H4T2 109.5 . . ?
H4T1 C4T H4T2 109.5 . . ?
C3T C4T H4T3 109.5 . . ?
H4T1 C4T H4T3 109.5 . . ?
H4T2 C4T H4T3 109.5 . . ?
C3U C4U H68 109.5 . . ?
C3U C4U H69 109.5 . . ?
H68 C4U H69 109.5 . . ?
C3U C4U H70 109.5 . . ?
H68 C4U H70 109.5 . . ?
H69 C4U H70 109.5 . . ?
N5 C63 C64 163(3) . . ?
C67 C67 N6 90(10) 2_667 2_667 ?
C67 C67 N6 54(8) 2_667 . ?
N6 C67 N6 144(5) 2_667 . ?
C41A C44C H80 109.5 . . ?
C41A C44C H81 109.4 . . ?
H80 C44C H81 109.5 . . ?
C41A C44C H82 109.5 . . ?
H80 C44C H82 109.5 . . ?
H81 C44C H82 109.5 . . ?
C41A C42C H83 109.4 . . ?
C41A C42C H84 109.7 . . ?
H83 C42C H84 109.8 . . ?
C41A C42C H85 109.2 . . ?
H83 C42C H85 109.1 . . ?
H84 C42C H85 109.6 . . ?
C41A C43C H86 109.3 . . ?
C41A C43C H87 109.7 . . ?
H86 C43C H87 109.6 . . ?
C41A C43C H88 109.4 . . ?
H86 C43C H88 109.2 . . ?
H87 C43C H88 109.7 . . ?
C67 N6 C67 36(5) 2_667 . ?

loop_
_geom_bond_atom_site_label_1
_geom_bond_atom_site_label_2
_geom_bond_distance
_geom_bond_site_symmetry_2
_geom_bond_publ_flag
C1A N1A 1.382(6) . ?
C1A C20A 1.395(7) . ?
C1A C2A 1.425(7) . ?
C2A C3A 1.365(7) . ?
C2A C1C 1.463(7) . ?
C3A C4A 1.428(7) . ?
C3A H3A 0.9500 . ?
C4A N1A 1.376(6) . ?
C4A C5A 1.403(7) . ?
C5A C6A 1.372(7) . ?
C5A C21A 1.498(7) . ?
C6A N2A 1.376(6) . ?
C6A C7A 1.455(7) . ?
C7A C8A 1.343(8) . ?
C7A H7A 0.9500 . ?
C8A C9A 1.452(7) . ?
C8A H8A 0.9500 . ?
C9A N2A 1.374(6) . ?
C9A C10A 1.398(7) . ?
C10A C11A 1.385(7) . ?
C10A C35A 1.489(7) . ?
C11A N3A 1.384(6) . ?
C11A C12A 1.437(7) . ?
C12A C13A 1.337(8) . ?
C12A H12A 0.9500 . ?
C13A C14A 1.434(7) . ?
C13A H13A 0.9500 . ?
C14A N3A 1.373(6) . ?
C14A C15A 1.395(7) . ?
C15A C16A 1.386(7) . ?
C15A C49A 1.501(7) . ?
C16A N4A 1.374(6) . ?
C16A C17A 1.439(7) . ?
C17A C18A 1.342(8) . ?
C17A H17A 0.9500 . ?
C18A C19A 1.434(7) . ?
C18A H18A 0.9500 . ?
C19A C20A 1.370(7) . ?
C19A N4A 1.376(6) . ?
C20A H20A 0.9500 . ?
C21A C26A 1.395(7) . ?
C21A C22A 1.397(7) . ?
C22A C23A 1.393(7) . ?
C22A H22A 0.9500 . ?
C23A C24A 1.390(8) . ?
C23A C27A 1.552(8) . ?
C24A C25A 1.394(8) . ?
C24A H24A 0.9500 . ?
C25A C26A 1.391(7) . ?
C25A C31A 1.539(8) . ?
C26A H26A 0.9500 . ?
C27A C28A 1.519(9) . ?
C27A C29A 1.521(10) . ?
C27A C30A 1.547(9) . ?
C28A H28A 0.9800 . ?
C28A H28B 0.9800 . ?
C28A H28C 0.9800 . ?
C29A H29A 0.9800 . ?
C29A H29B 0.9800 . ?
C29A H29C 0.9800 . ?
C30A H30A 0.9800 . ?
C30A H30B 0.9800 . ?
C30A H30C 0.9800 . ?
C31A C33A 1.515(9) . ?
C31A C32A 1.536(8) . ?
C31A C34A 1.538(10) . ?
C32A H32A 0.9800 . ?
C32A H32B 0.9800 . ?
C32A H32C 0.9800 . ?
C33A H33A 0.9800 . ?
C33A H33B 0.9800 . ?
C33A H33C 0.9800 . ?
C34A H34A 0.9800 . ?
C34A H34B 0.9800 . ?
C34A H34C 0.9800 . ?
C35A C36A 1.394(7) . ?
C35A C40A 1.398(7) . ?
C36A C37A 1.394(8) . ?
C36A H36A 0.9500 . ?
C37A C38A 1.390(8) . ?
C37A C41A 1.529(9) . ?
C38A C39A 1.393(8) . ?
C38A H38A 0.9500 . ?
C39A C40A 1.383(7) . ?
C39A C45A 1.531(7) . ?
C40A H40A 0.9500 . ?
C41A C42C 1.43(3) . ?
C41A C42A 1.422(16) . ?
C41A C44A 1.496(14) . ?
C41A C43C 1.52(4) . ?
C41A C43A 1.621(17) . ?
C41A C44C 1.69(4) . ?
C42A H71 0.9800 . ?
C42A H72 0.9800 . ?
C42A H73 0.9800 . ?
C43A H74 0.9800 . ?
C43A H75 0.9800 . ?
C43A H76 0.9800 . ?
C44A H77 0.9800 . ?
C44A H78 0.9800 . ?
C44A H79 0.9800 . ?
C45A C46A 1.518(9) . ?
C45A C47A 1.527(9) . ?
C45A C48A 1.533(9) . ?
C46A H46A 0.9800 . ?
C46A H46B 0.9800 . ?
C46A H46C 0.9800 . ?
C47A H47A 0.9800 . ?
C47A H47B 0.9800 . ?
C47A H47C 0.9800 . ?
C48A H48A 0.9800 . ?
C48A H48B 0.9800 . ?
C48A H48C 0.9800 . ?
C49A C54A 1.391(7) . ?
C49A C50A 1.400(7) . ?
C50A C51A 1.397(7) . ?
C50A H50A 0.9500 . ?
C51A C52A 1.397(8) . ?
C51A C55A 1.540(8) . ?
C52A C53A 1.370(8) . ?
C52A H52A 0.9500 . ?
C53A C54A 1.413(7) . ?
C53A C59A 1.545(8) . ?
C54A H54A 0.9500 . ?
C55A C58A 1.523(10) . ?
C55A C56A 1.531(9) . ?
C55A C57A 1.548(10) . ?
C56A H56A 0.9800 . ?
C56A H56B 0.9800 . ?
C56A H56C 0.9800 . ?
C57A H57A 0.9800 . ?
C57A H57B 0.9800 . ?
C57A H57C 0.9800 . ?
C58A H58A 0.9800 . ?
C58A H58B 0.9800 . ?
C58A H58C 0.9800 . ?
C59A C61A 1.510(10) . ?
C59A C62A 1.520(10) . ?
C59A C60A 1.557(10) . ?
C60A H60A 0.9800 . ?
C60A H60B 0.9800 . ?
C60A H60C 0.9800 . ?
C61A H61A 0.9800 . ?
C61A H61B 0.9800 . ?
C61A H61C 0.9800 . ?
C62A H62A 0.9800 . ?
C62A H62B 0.9800 . ?
C62A H62C 0.9800 . ?
C1B N1B 1.354(6) . ?
C1B C20B 1.387(7) . ?
C1B C2B 1.454(6) . ?
C2B C3B 1.355(7) . ?
C2B C2C 1.451(7) . ?
C3B C4B 1.438(7) . ?
C3B H3B 0.9500 . ?
C4B N1B 1.392(6) . ?
C4B C5B 1.394(7) . ?
C5B C6B 1.380(7) . ?
C5B C21B 1.498(7) . ?
C6B N2B 1.378(6) . ?
C6B C7B 1.446(7) . ?
C7B C8B 1.346(8) . ?
C7B H7B 0.9500 . ?
C8B C9B 1.455(7) . ?
C8B H8B 0.9500 . ?
C9B N2B 1.377(6) . ?
C9B C10B 1.390(7) . ?
C10B C11B 1.383(7) . ?
C10B C35B 1.502(7) . ?
C11B N3B 1.380(6) . ?
C11B C12B 1.432(7) . ?
C12B C13B 1.353(8) . ?
C12B H12B 0.9500 . ?
C13B C14B 1.442(7) . ?
C13B H13B 0.9500 . ?
C14B N3B 1.383(6) . ?
C14B C15B 1.390(7) . ?
C15B C16B 1.391(7) . ?
C15B C49B 1.495(7) . ?
C16B N4B 1.381(6) . ?
C16B C17B 1.444(7) . ?
C17B C18B 1.345(7) . ?
C17B H17B 0.9500 . ?
C18B C19B 1.440(7) . ?
C18B H18B 0.9500 . ?
C19B C20B 1.375(7) . ?
C19B N4B 1.377(6) . ?
C20B H20B 0.9500 . ?
C21B C22B 1.380(8) . ?
C21B C26B 1.391(8) . ?
C22B C23B 1.397(8) . ?
C22B H22B 0.9500 . ?
C23B C24B 1.391(8) . ?
C23B C27B 1.535(8) . ?
C24B C25B 1.396(8) . ?
C24B H24B 0.9500 . ?
C25B C26B 1.397(7) . ?
C25B C31B 1.545(8) . ?
C26B H26B 0.9500 . ?
C27B C29B 1.505(13) . ?
C27B C30D 1.52(3) . ?
C27B C30B 1.529(12) . ?
C27B C29D 1.53(3) . ?
C27B C28D 1.53(3) . ?
C27B C28B 1.541(14) . ?
C28B H89 0.9800 . ?
C28B H90 0.9800 . ?
C28B H91 0.9800 . ?
C29B H92 0.9800 . ?
C29B H93 0.9800 . ?
C29B H94 0.9800 . ?
C30B H95 0.9800 . ?
C30B H96 0.9800 . ?
C30B H97 0.9800 . ?
C28D H98 0.9800 . ?
C28D H99 0.9800 . ?
C28D H100 0.9800 . ?
C29D H101 0.9800 . ?
C29D H102 0.9800 . ?
C29D H103 0.9800 . ?
C30D H104 0.9800 . ?
C30D H105 0.9800 . ?
C30D H106 0.9800 . ?
C31B C34B 1.512(12) . ?
C31B C33B 1.517(11) . ?
C31B C32B 1.523(10) . ?
C32B H32D 0.9800 . ?
C32B H32E 0.9800 . ?
C32B H32F 0.9800 . ?
C33B H33D 0.9800 . ?
C33B H33E 0.9800 . ?
C33B H33F 0.9800 . ?
C34B H34D 0.9800 . ?
C34B H34E 0.9800 . ?
C34B H34F 0.9800 . ?
C35B C36B 1.390(7) . ?
C35B C40B 1.393(8) . ?
C36B C37B 1.389(7) . ?
C36B H36B 0.9500 . ?
C37B C38B 1.396(8) . ?
C37B C41B 1.548(8) . ?
C38B C39B 1.390(8) . ?
C38B H38B 0.9500 . ?
C39B C40B 1.394(7) . ?
C39B C45B 1.546(8) . ?
C40B H40B 0.9500 . ?
C41B C42B 1.522(9) . ?
C41B C44B 1.523(9) . ?
C41B C43B 1.544(8) . ?
C42B H42D 0.9800 . ?
C42B H42E 0.9800 . ?
C42B H42F 0.9800 . ?
C43B H43D 0.9800 . ?
C43B H43E 0.9800 . ?
C43B H43F 0.9800 . ?
C44B H44D 0.9800 . ?
C44B H44E 0.9800 . ?
C44B H44F 0.9800 . ?
C45B C47B 1.475(18) . ?
C45B C46B 1.491(17) . ?
C45B C48D 1.49(2) . ?
C45B C47D 1.54(2) . ?
C45B C46D 1.61(2) . ?
C45B C48B 1.629(17) . ?
C46B H107 0.9800 . ?
C46B H108 0.9800 . ?
C46B H109 0.9800 . ?
C47B H110 0.9800 . ?
C47B H111 0.9800 . ?
C47B H112 0.9800 . ?
C48B H113 0.9800 . ?
C48B H114 0.9800 . ?
C48B H115 0.9800 . ?
C47D H116 0.9800 . ?
C47D H117 0.9801 . ?
C47D H118 0.9799 . ?
C48D H119 0.9800 . ?
C48D H120 0.9801 . ?
C48D H121 0.9799 . ?
C46D H122 0.9800 . ?
C46D H123 0.9801 . ?
C46D H124 0.9799 . ?
C49B C50B 1.381(7) . ?
C49B C54B 1.397(7) . ?
C50B C51B 1.401(7) . ?
C50B H50B 0.9500 . ?
C51B C52B 1.380(7) . ?
C51B C55B 1.543(7) . ?
C52B C53B 1.397(7) . ?
C52B H52B 0.9500 . ?
C53B C54B 1.388(7) . ?
C53B C59B 1.540(8) . ?
C54B H54B 0.9500 . ?
C55B C56B 1.535(8) . ?
C55B C58B 1.536(8) . ?
C55B C57B 1.548(8) . ?
C56B H56D 0.9800 . ?
C56B H56E 0.9800 . ?
C56B H56F 0.9800 . ?
C57B H57D 0.9800 . ?
C57B H57E 0.9800 . ?
C57B H57F 0.9800 . ?
C58B H58D 0.9800 . ?
C58B H58E 0.9800 . ?
C58B H58F 0.9800 . ?
C59B C61B 1.497(11) . ?
C59B C62B 1.505(9) . ?
C59B C60B 1.557(12) . ?
C60B H60D 0.9800 . ?
C60B H60E 0.9800 . ?
C60B H60F 0.9800 . ?
C61B H61D 0.9800 . ?
C61B H61E 0.9800 . ?
C61B H61F 0.9800 . ?
C62B H62D 0.9800 . ?
C62B H62E 0.9800 . ?
C62B H62F 0.9800 . ?
C1C C2C 1.353(7) . ?
C1C C5C 1.513(7) . ?
C2C C3C 1.513(7) . ?
C3C F2 1.344(6) . ?
C3C F1 1.347(6) . ?
C3C C4C 1.548(8) . ?
C4C F8 1.164(16) . ?
C4C F3 1.289(8) . ?
C4C F4 1.418(8) . ?
C4C C5C 1.522(8) . ?
C4C F7 1.631(19) . ?
C5C F5 1.353(6) . ?
C5C F6 1.357(6) . ?
C1S O1S 1.206(11) . ?
C1S O2S 1.345(10) . ?
C1S C2S 1.436(13) . ?
C2S H2S1 0.9800 . ?
C2S H2S2 0.9800 . ?
C2S H2S3 0.9800 . ?
C3S O2S 1.452(12) . ?
C3S C4S 1.470(15) . ?
C3S H3S1 0.9900 . ?
C3S H3S2 0.9900 . ?
C4S H4S1 0.9800 . ?
C4S H4S2 0.9800 . ?
C4S H4S3 0.9800 . ?
C1T O2T 1.229(15) . ?
C1T O1T 1.295(15) . ?
C1T C2T 1.475(19) . ?
C2T H2T1 0.9800 . ?
C2T H2T2 0.9800 . ?
C2T H2T3 0.9800 . ?
C3T C4T 1.297(19) . ?
C3T O2T 1.446(17) . ?
C3T H3T1 0.9900 . ?
C3T H3T2 0.9900 . ?
N1A Ni1A 1.931(4) . ?
N2A Ni1A 1.935(4) . ?
N3A Ni1A 1.915(4) . ?
N4A Ni1A 1.937(4) . ?
N1B Ni1B 1.938(4) . ?
N2B Ni1B 1.930(4) . ?
N3B Ni1B 1.920(4) . ?
N4B Ni1B 1.935(4) . ?
C3U O2U 1.413(10) . ?
C3U C4U 1.504(10) . ?
C3U H63 0.9900 . ?
C3U H64 0.9900 . ?
O2U C1U 1.25(3) . ?
O1U C1U 1.187(10) . ?
C1U C2U 1.51(3) . ?
C4T H4T1 0.9800 . ?
C4T H4T2 0.9800 . ?
C4T H4T3 0.9800 . ?
C2U H65 0.9800 . ?
C2U H66 0.9800 . ?
C2U H67 0.9800 . ?
C4U H68 0.9800 . ?
C4U H69 0.9800 . ?
C4U H70 0.9799 . ?
O4 O4 1.7180 2_655 ?
C63 N5 1.25(3) . ?
C63 C64 1.37(3) . ?
C67 C67 0.81(10) 2_667 ?
C67 N6 1.13(7) 2_667 ?
C67 N6 1.39(7) . ?
O6 O6 1.7268 2_576 ?
C44C H80 0.9800 . ?
C44C H81 0.9800 . ?
C44C H82 0.9800 . ?
C42C H83 0.9807 . ?
C42C H84 0.9755 . ?
C42C H85 0.9834 . ?
C43C H86 0.9826 . ?
C43C H87 0.9759 . ?
C43C H88 0.9808 . ?
N6 C67 1.13(7) 2_667 ?
